data_1550066
loop_
_publ_author_name
'Le Roy, Jennifer J.'
'Cremers, Jonathan'
'Thomlinson, Isabel A.'
'Slota, Michael'
'Myers, William K.'
'Horton, Peter H.'
'Coles, Simon J.'
'Anderson, Harry L.'
'Bogani, Lapo'

_publ_section_title
;
 Tailored homo- and hetero- lanthanide porphyrin dimers: a synthetic
 strategy for integrating multiple spintronic functionalities into a
 single molecule.
;
_journal_issue 45
_journal_name_full 'Chemical science'
_journal_page_first 8474
_journal_page_last 8481
_journal_paper_doi 10.1039/c8sc03762k
_journal_volume 9
_journal_year 2018
_chemical_formula_moiety 'C156 H212 Co2 Gd1.86 N8 O18 P6 Si2, 0.14(Gd)'
_chemical_formula_sum 'C156 H212 Co2 Gd2 N8 O18 P6 Si2'
_chemical_formula_weight 3161.68
_space_group_crystal_system triclinic
_space_group_IT_number 2
_space_group_name_Hall '-P 1'
_space_group_name_H-M_alt 'P -1'
_symmetry_space_group_name_Hall '-P 1'
_symmetry_space_group_name_H-M 'P -1'
_atom_sites_solution_hydrogens geom
_atom_sites_solution_primary dual
_audit_creation_date 2017-02-16
_audit_creation_method
;
Olex2 1.2-alpha
(compiled 2017.02.06 svn.r3384 for OlexSys, GUI svn.r5312)
;
_audit_update_record
;
2017-07-27 deposited with the CCDC.
2018-10-18 downloaded from the CCDC.
;
_cell_angle_alpha 75.075(2)
_cell_angle_beta 86.248(2)
_cell_angle_gamma 70.983(2)
_cell_formula_units_Z 1
_cell_length_a 10.3106(2)
_cell_length_b 14.6582(3)
_cell_length_c 27.9536(4)
_cell_measurement_reflns_used 41283
_cell_measurement_temperature 100(2)
_cell_measurement_theta_max 27.5750
_cell_measurement_theta_min 1.9330
_cell_volume 3858.64(14)
_computing_cell_refinement 'CrysAlisPro 1.171.39.9g (Rigaku OD, 2015)'
_computing_data_collection 'CrystalClear-SM Expert 3.1 b27 (Rigaku, 2013)'
_computing_data_reduction 'CrysAlisPro 1.171.39.9g (Rigaku OD, 2015)'
_computing_molecular_graphics 'Olex2 (Dolomanov et al., 2009)'
_computing_publication_material 'Olex2 (Dolomanov et al., 2009)'
_computing_structure_refinement 'ShelXL (Sheldrick, 2015)'
_computing_structure_solution 'ShelXT (Sheldrick, 2015)'
_diffrn_ambient_temperature 100(2)
_diffrn_detector 'CCD area detector'
_diffrn_detector_area_resol_mean 28.5714
_diffrn_detector_type 'Rigaku HG Saturn724+ (2x2 bin mode)'
_diffrn_measured_fraction_theta_full 0.999
_diffrn_measured_fraction_theta_max 0.998
_diffrn_measurement_details
;
List of Runs (angles in degrees, time in seconds):

  # Type    Start    End  Width  t~exp~   \w     \q     \k     \f   Frames
#--------------------------------------------------------------------------
  1  \w    -94.00  71.00   1.00   40.00    --  -19.00  18.00-150.00  165
  2  \w    -78.00  22.00   1.00   40.00    --  -19.00 -72.00 -60.00  100
  3  \w    -31.00  71.00   1.00   40.00    --  -19.00  72.00-120.00  102
  4  \w    -68.00  21.00   1.00   40.00    --  -19.00 -72.00 120.00   89
  5  \w    -31.00  -9.00   1.00   40.00    --  -19.00  54.00  90.00   22
  6  \w    -69.00  71.00   1.00   40.00    --  -19.00  18.00 -60.00  140
  7  \w    -94.00  20.00   1.00   40.00    --  -19.00 -54.00 120.00  114
  8  \w    -59.00  58.00   1.00   40.00    --  -19.00  36.00  30.00  117
  9  \w    -80.00  14.00   1.00   40.00    --  -19.00 -72.00  90.00   94
 10  \w    -68.00  22.00   1.00   40.00    --  -19.00 -72.00 -90.00   90
 11  \w    -30.00  -4.00   1.00   40.00    --  -19.00  72.00  30.00   26
 12  \w    -94.00  -3.00   1.00   40.00    --  -19.00  18.00-120.00   91
;
_diffrn_measurement_device 'four-circle \k goniometer'
_diffrn_measurement_device_type
'Rigaku FRE+ equipped with VHF Varimax confocal mirrors and an AFC12 goniometer and HG Saturn 724+ detector'
_diffrn_measurement_method 'profile data from \w-scans'
_diffrn_measurement_specimen_support 'MiTeGen MicroLoop'
_diffrn_orient_matrix_type 'CrysAlisPro convention (1999,Acta A55,543-557)'
_diffrn_orient_matrix_UB_11 -0.0058308000
_diffrn_orient_matrix_UB_12 -0.0206093000
_diffrn_orient_matrix_UB_13 0.0256361000
_diffrn_orient_matrix_UB_21 0.0265731000
_diffrn_orient_matrix_UB_22 -0.0486762000
_diffrn_orient_matrix_UB_23 -0.0037890000
_diffrn_orient_matrix_UB_31 0.0675038000
_diffrn_orient_matrix_UB_32 -0.0008847000
_diffrn_orient_matrix_UB_33 0.0042788000
_diffrn_radiation_collimation 0.2
_diffrn_radiation_monochromator 'Confocal mirrors, VHF Varimax'
_diffrn_radiation_probe x-ray
_diffrn_radiation_type MoK\a
_diffrn_radiation_wavelength 0.71075
_diffrn_radiation_xray_symbol K-L~3~
_diffrn_reflns_av_R_equivalents 0.0490
_diffrn_reflns_av_unetI/netI 0.0376
_diffrn_reflns_Laue_measured_fraction_full 0.999
_diffrn_reflns_Laue_measured_fraction_max 0.998
_diffrn_reflns_limit_h_max 12
_diffrn_reflns_limit_h_min -13
_diffrn_reflns_limit_k_max 19
_diffrn_reflns_limit_k_min -19
_diffrn_reflns_limit_l_max 36
_diffrn_reflns_limit_l_min -36
_diffrn_reflns_number 88673
_diffrn_reflns_point_group_measured_fraction_full 0.999
_diffrn_reflns_point_group_measured_fraction_max 0.998
_diffrn_reflns_theta_full 25.242
_diffrn_reflns_theta_max 27.484
_diffrn_reflns_theta_min 2.167
_diffrn_source 'Rotating Anode'
_diffrn_source_current 55.0
_diffrn_source_power 2.475
_diffrn_source_target Mo
_diffrn_source_type 'Rigaku FRE+'
_diffrn_source_voltage 45.0
_exptl_absorpt_coefficient_mu 1.202
_exptl_absorpt_correction_T_max 1.00000
_exptl_absorpt_correction_T_min 0.79929
_exptl_absorpt_correction_type multi-scan
_exptl_absorpt_process_details
;
CrysAlisPro 1.171.39.9g (Rigaku Oxford Diffraction, 2015)
Empirical absorption correction using spherical harmonics,
 implemented in SCALE3 ABSPACK scaling algorithm.
;
_exptl_crystal_colour green
_exptl_crystal_colour_primary green
_exptl_crystal_density_diffrn 1.361
_exptl_crystal_description plate
_exptl_crystal_F_000 1648
_exptl_crystal_size_max 0.19
_exptl_crystal_size_mid 0.06
_exptl_crystal_size_min 0.005
_refine_diff_density_max 3.623
_refine_diff_density_min -1.068
_refine_diff_density_rms 0.125
_refine_ls_extinction_method none
_refine_ls_goodness_of_fit_ref 1.153
_refine_ls_hydrogen_treatment constr
_refine_ls_matrix_type full
_refine_ls_number_parameters 1015
_refine_ls_number_reflns 17691
_refine_ls_number_restraints 1386
_refine_ls_restrained_S_all 1.148
_refine_ls_R_factor_all 0.0738
_refine_ls_R_factor_gt 0.0645
_refine_ls_shift/su_max 0.001
_refine_ls_shift/su_mean 0.000
_refine_ls_structure_factor_coef Fsqd
_refine_ls_weighting_details 'w=1/[\s^2^(Fo^2^)+(0.0440P)^2^+22.0340P] where P=(Fo^2^+2Fc^2^)/3'
_refine_ls_weighting_scheme calc
_refine_ls_wR_factor_gt 0.1512
_refine_ls_wR_factor_ref 0.1555
_reflns_Friedel_coverage 0.000
_reflns_number_gt 15807
_reflns_number_total 17691
_reflns_threshold_expression 'I > 2\s(I)'
_cod_data_source_file c8sc03762k2.cif
_cod_data_source_block P2Gd2
_cod_depositor_comments 'Adding full bibliography for 1550065--1550077.cif.'
_cod_original_cell_volume 3858.65(13)
_cod_database_code 1550066
_shelx_shelxl_version_number 2014/7
_chemical_oxdiff_formula 'C156 H212 Co2 Gd2 N8 O18 P6 Si2'
_shelx_space_group_comment
;
The symmetry employed for this shelxl refinement is uniquely defined
by the following loop, which should always be used as a source of
symmetry information in preference to the above space-group names.
They are only intended as comments.
;
_reflns_odcompleteness_completeness 99.85
_reflns_odcompleteness_iscentric 1
_reflns_odcompleteness_theta 27.42
_olex2_refinement_description
;
1. Fixed Uiso
 At 1.2 times of:
  All C(H) groups, All C(H,H) groups
 At 1.5 times of:
  All C(H,H,H) groups
2. Uiso/Uaniso restraints and constraints
Uanis(O104) = Uanis(C101) = Uanis(C102)
Uanis(O105) = Uanis(C103) = Uanis(C104)
Uanis(O106) = Uanis(C105) = Uanis(C106)
Uanis(O107) = Uanis(C107) = Uanis(C108)
Uanis(O108) = Uanis(C109) = Uanis(C110)
Uanis(O109) = Uanis(C111) = Uanis(C112)
Uanis(O204) = Uanis(C201) = Uanis(C202)
Uanis(O205) = Uanis(C203) = Uanis(C204)
Uanis(O206) = Uanis(C205) = Uanis(C206)
Uanis(O207) = Uanis(C207) = Uanis(C208)
Uanis(O208) = Uanis(C209) = Uanis(C210)
Uanis(O209) = Uanis(C211) = Uanis(C212)
Uanis(C121) = Uanis(C122) = Uanis(C123) = Uanis(C124) = Uanis(C125)
Uanis(C221) = Uanis(C222) = Uanis(C223) = Uanis(C224) = Uanis(C225)
3. Rigid body (RIGU) restrains
 All non-hydrogen atoms
 with sigma for 1-2 distances of 0.004 and sigma for 1-3 distances of 0.004
4. Same fragment restrains
{Co1, P101, P102, P103, O101, O102, O103, O104, O105, O106, O107, O108, O109,
C101, C102, C103, C104, C105, C106, C107, C108, C109, C110, C111, C112, C121,
C122, C123, C124, C125} sigma for 1-2: 0.02, 1-3: 0.04
as
{Co1B, P201, P202, P203, O201, O202, O203, O204, O205, O206, O207, O208, O209,
C201, C202, C203, C204, C205, C206, C207, C208, C209, C210, C211, C212, C221,
C222, C223, C224, C225}
5. Others
 Sof(C54A)=Sof(C55A)=Sof(H55D)=Sof(H55E)=Sof(H55F)=Sof(C56A)=Sof(H56D)=
 Sof(H56E)=Sof(H56F)=Sof(C57A)=Sof(H57D)=Sof(H57E)=Sof(H57F)=1-FVAR(1)
 Sof(C54)=Sof(C55)=Sof(H55A)=Sof(H55B)=Sof(H55C)=Sof(C56)=Sof(H56A)=Sof(H56B)=
 Sof(H56C)=Sof(C57)=Sof(H57A)=Sof(H57B)=Sof(H57C)=FVAR(1)
 Sof(Gd1B)=1-FVAR(2)
 Sof(Gd1)=FVAR(2)
 Sof(Co1B)=Sof(P201)=Sof(P202)=Sof(P203)=Sof(O201)=Sof(O202)=Sof(O203)=
 Sof(O204)=Sof(O205)=Sof(O206)=Sof(O207)=Sof(O208)=Sof(O209)=Sof(C201)=
 Sof(H20A)=Sof(H20B)=Sof(C202)=Sof(H20C)=Sof(H20D)=Sof(H20E)=Sof(C203)=
 Sof(H20F)=Sof(H20G)=Sof(C204)=Sof(H20H)=Sof(H20I)=Sof(H20J)=Sof(C205)=
 Sof(H20K)=Sof(H20L)=Sof(C206)=Sof(H20M)=Sof(H20N)=Sof(H20O)=Sof(C207)=
 Sof(H20P)=Sof(H20Q)=Sof(C208)=Sof(H20R)=Sof(H20S)=Sof(H20T)=Sof(C209)=
 Sof(H20U)=Sof(H20V)=Sof(C210)=Sof(H21A)=Sof(H21B)=Sof(H21C)=Sof(C211)=
 Sof(H21D)=Sof(H21E)=Sof(C212)=Sof(H21F)=Sof(H21G)=Sof(H21H)=Sof(C221)=
 Sof(H221)=Sof(C222)=Sof(H222)=Sof(C223)=Sof(H223)=Sof(C224)=Sof(H224)=
 Sof(C225)=Sof(H225)=1-FVAR(3)
 Sof(Co1)=Sof(P101)=Sof(P102)=Sof(P103)=Sof(O101)=Sof(O102)=Sof(O103)=
 Sof(O104)=Sof(O105)=Sof(O106)=Sof(O107)=Sof(O108)=Sof(O109)=Sof(C101)=
 Sof(H10A)=Sof(H10B)=Sof(C102)=Sof(H10C)=Sof(H10D)=Sof(H10E)=Sof(C103)=
 Sof(H10F)=Sof(H10G)=Sof(C104)=Sof(H10H)=Sof(H10I)=Sof(H10J)=Sof(C105)=
 Sof(H10K)=Sof(H10L)=Sof(C106)=Sof(H10M)=Sof(H10N)=Sof(H10O)=Sof(C107)=
 Sof(H10P)=Sof(H10Q)=Sof(C108)=Sof(H10R)=Sof(H10S)=Sof(H10T)=Sof(C109)=
 Sof(H10U)=Sof(H10V)=Sof(C110)=Sof(H11A)=Sof(H11B)=Sof(H11C)=Sof(C111)=
 Sof(H11D)=Sof(H11E)=Sof(C112)=Sof(H11F)=Sof(H11G)=Sof(H11H)=Sof(C121)=
 Sof(H121)=Sof(C122)=Sof(H122)=Sof(C123)=Sof(H123)=Sof(C124)=Sof(H124)=
 Sof(C125)=Sof(H125)=FVAR(3)
6.a Ternary CH refined with riding coordinates:
 C25(H25), C28(H28), C31(H31), C221(H221)
6.b Secondary CH2 refined with riding coordinates:
 C101(H10A,H10B), C103(H10F,H10G), C105(H10K,H10L), C107(H10P,H10Q), C109(H10U,
 H10V), C111(H11D,H11E), C201(H20A,H20B), C203(H20F,H20G), C205(H20K,H20L),
 C207(H20P,H20Q), C209(H20U,H20V), C211(H21D,H21E)
6.c Aromatic/amide H refined with riding coordinates:
 C2(H2), C3(H3), C7(H7), C8(H8), C12(H12), C13(H13), C17(H17), C18(H18),
 C35(H35), C37(H37), C39(H39), C49(H49), C51(H51), C53(H53), C121(H121),
 C122(H122), C123(H123), C124(H124), C125(H125), C222(H222), C223(H223),
 C224(H224), C225(H225)
6.d Fitted pentagon refined as free rotating group:
 C121(C122,C123,C124,C125), C221(C222,C223,C224,C225)
6.e Idealised Me refined as rotating group:
 C26(H26A,H26B,H26C), C27(H27A,H27B,H27C), C29(H29A,H29B,H29C), C30(H30A,H30B,
 H30C), C32(H32A,H32B,H32C), C33(H33A,H33B,H33C), C41(H41A,H41B,H41C), C42(H42A,
 H42B,H42C), C43(H43A,H43B,H43C), C45(H45A,H45B,H45C), C46(H46A,H46B,H46C),
 C47(H47A,H47B,H47C), C59(H59A,H59B,H59C), C60(H60A,H60B,H60C), C61(H61A,H61B,
 H61C), C55(H55A,H55B,H55C), C56(H56A,H56B,H56C), C57(H57A,H57B,H57C),
 C102(H10C,H10D,H10E), C104(H10H,H10I,H10J), C106(H10M,H10N,H10O), C108(H10R,
 H10S,H10T), C110(H11A,H11B,H11C), C112(H11F,H11G,H11H), C55A(H55D,H55E,H55F),
 C56A(H56D,H56E,H56F), C57A(H57D,H57E,H57F), C202(H20C,H20D,H20E), C204(H20H,
 H20I,H20J), C206(H20M,H20N,H20O), C208(H20R,H20S,H20T), C210(H21A,H21B,H21C),
 C212(H21F,H21G,H21H)
;
_olex2_diffrn_ambient_temperature_device 'Oxford Cryosystems'
_olex2_submission_special_instructions 'No special instructions were received'
_oxdiff_exptl_absorpt_empirical_details
;
Empirical correction (ABSPACK) includes:
- Absorption correction using spherical harmonics
- Frame scaling
- Detector area scaling
;
_oxdiff_exptl_absorpt_empirical_full_max 1.399
_oxdiff_exptl_absorpt_empirical_full_min 0.664

loop_
_space_group_symop_operation_xyz
'x, y, z'
'-x, -y, -z'

loop_
_atom_site_label
_atom_site_type_symbol
_atom_site_fract_x
_atom_site_fract_y
_atom_site_fract_z
_atom_site_U_iso_or_equiv
_atom_site_adp_type
_atom_site_occupancy
_atom_site_site_symmetry_order
_atom_site_calc_flag
_atom_site_refinement_flags_posn
_atom_site_refinement_flags_adp
_atom_site_refinement_flags_occupancy
_atom_site_disorder_assembly
_atom_site_disorder_group
Gd1 Gd 0.69608(2) 0.34224(2) 0.78266(2) 0.01832(8) Uani 0.9293(11) 1 d . U P . .
Si1 Si 0.7157(2) 0.69443(12) 0.51249(6) 0.0424(4) Uani 1 1 d . U . . .
N1 N 0.8073(4) 0.3496(3) 0.85441(15) 0.0239(8) Uani 1 1 d . U . . .
N2 N 0.7507(4) 0.4967(3) 0.75901(15) 0.0254(8) Uani 1 1 d . U . . .
N3 N 0.8292(4) 0.3352(3) 0.70849(15) 0.0267(8) Uani 1 1 d . U . . .
N4 N 0.8883(4) 0.1886(3) 0.80370(15) 0.0239(8) Uani 1 1 d . U . . .
C1 C 0.8479(5) 0.2710(4) 0.89548(17) 0.0238(9) Uani 1 1 d . U . . .
C2 C 0.8366(5) 0.3066(3) 0.93907(17) 0.0231(9) Uani 1 1 d . U . . .
H2 H 0.8567 0.2669 0.9721 0.028 Uiso 1 1 calc R . . . .
C3 C 0.7922(5) 0.4070(3) 0.92461(17) 0.0238(9) Uani 1 1 d . U . . .
H3 H 0.7741 0.4514 0.9455 0.029 Uiso 1 1 calc R . . . .
C4 C 0.7773(5) 0.4343(3) 0.87169(18) 0.0236(9) Uani 1 1 d . U . . .
C5 C 0.7401(5) 0.5327(3) 0.84146(18) 0.0235(9) Uani 1 1 d . U . . .
C6 C 0.7359(5) 0.5599(3) 0.78921(18) 0.0252(9) Uani 1 1 d . U . . .
C7 C 0.7235(5) 0.6593(4) 0.75926(19) 0.0284(10) Uani 1 1 d . U . . .
H7 H 0.7122 0.7167 0.7710 0.034 Uiso 1 1 calc R . . . .
C8 C 0.7311(6) 0.6548(4) 0.7117(2) 0.0311(11) Uani 1 1 d . U . . .
H8 H 0.7257 0.7084 0.6835 0.037 Uiso 1 1 calc R . . . .
C9 C 0.7490(5) 0.5524(4) 0.71175(19) 0.0282(10) Uani 1 1 d . U . . .
C10 C 0.7690(6) 0.5155(4) 0.66899(19) 0.0325(11) Uani 1 1 d . U . . .
C11 C 0.8118(6) 0.4137(4) 0.66807(19) 0.0324(11) Uani 1 1 d . U . . .
C12 C 0.8560(7) 0.3791(4) 0.6243(2) 0.0417(14) Uani 1 1 d . U . . .
H12 H 0.8527 0.4191 0.5914 0.050 Uiso 1 1 calc R . . . .
C13 C 0.9032(7) 0.2788(4) 0.6388(2) 0.0406(14) Uani 1 1 d . U . . .
H13 H 0.9399 0.2346 0.6181 0.049 Uiso 1 1 calc R . . . .
C14 C 0.8874(6) 0.2511(4) 0.69177(19) 0.0302(11) Uani 1 1 d . U . . .
C15 C 0.9324(5) 0.1529(4) 0.72133(18) 0.0274(10) Uani 1 1 d . U . . .
C16 C 0.9351(5) 0.1242(3) 0.77356(18) 0.0242(9) Uani 1 1 d . U . . .
C17 C 0.9924(5) 0.0245(3) 0.80374(18) 0.0257(10) Uani 1 1 d . U . . .
H17 H 1.0298 -0.0342 0.7922 0.031 Uiso 1 1 calc R . . . .
C18 C 0.9832(5) 0.0295(4) 0.85121(18) 0.0253(9) Uani 1 1 d . U . . .
H18 H 1.0131 -0.0249 0.8795 0.030 Uiso 1 1 calc R . . . .
C19 C 0.9196(5) 0.1326(3) 0.85104(17) 0.0242(9) Uani 1 1 d . U . . .
C20 C 0.8989(5) 0.1696(3) 0.89391(17) 0.0235(9) Uani 1 1 d . U . . .
C21 C 0.9413(5) 0.0979(3) 0.93999(18) 0.0244(9) Uani 1 1 d . U . . .
C22 C 0.9787(5) 0.0357(3) 0.97838(17) 0.0252(10) Uani 1 1 d . U . . .
C23 C 0.7499(6) 0.5857(4) 0.6214(2) 0.0360(12) Uani 1 1 d . U . . .
C24 C 0.7336(7) 0.6376(4) 0.5799(2) 0.0408(13) Uani 1 1 d . U . . .
C25 C 0.8297(8) 0.7748(5) 0.4963(2) 0.0498(15) Uani 1 1 d . U . . .
H25 H 0.8062 0.8190 0.5197 0.060 Uiso 1 1 calc R . . . .
C26 C 0.9813(8) 0.7151(6) 0.5055(3) 0.0596(18) Uani 1 1 d . U . . .
H26A H 0.9958 0.6748 0.5398 0.089 Uiso 1 1 calc GR . . . .
H26B H 1.0352 0.7609 0.4996 0.089 Uiso 1 1 calc GR . . . .
H26C H 1.0105 0.6713 0.4829 0.089 Uiso 1 1 calc GR . . . .
C27 C 0.8050(9) 0.8450(6) 0.4438(3) 0.066(2) Uani 1 1 d . U . . .
H27A H 0.8335 0.8055 0.4192 0.098 Uiso 1 1 calc GR . . . .
H27B H 0.8587 0.8906 0.4399 0.098 Uiso 1 1 calc GR . . . .
H27C H 0.7073 0.8835 0.4388 0.098 Uiso 1 1 calc GR . . . .
C28 C 0.7815(8) 0.5820(5) 0.4844(2) 0.0500(15) Uani 1 1 d . U . . .
H28 H 0.8703 0.5396 0.5021 0.060 Uiso 1 1 calc R . . . .
C29 C 0.6867(9) 0.5161(6) 0.4952(3) 0.0607(19) Uani 1 1 d . U . . .
H29A H 0.6580 0.5082 0.5298 0.091 Uiso 1 1 calc GR . . . .
H29B H 0.7367 0.4504 0.4896 0.091 Uiso 1 1 calc GR . . . .
H29C H 0.6057 0.5479 0.4732 0.091 Uiso 1 1 calc GR . . . .
C30 C 0.8156(9) 0.6055(6) 0.4295(3) 0.064(2) Uani 1 1 d . U . . .
H30A H 0.7322 0.6480 0.4101 0.097 Uiso 1 1 calc GR . . . .
H30B H 0.8526 0.5433 0.4189 0.097 Uiso 1 1 calc GR . . . .
H30C H 0.8840 0.6402 0.4242 0.097 Uiso 1 1 calc GR . . . .
C31 C 0.5339(8) 0.7733(5) 0.4982(3) 0.0594(18) Uani 1 1 d . U . . .
H31 H 0.5220 0.7971 0.4614 0.071 Uiso 1 1 calc R . . . .
C32 C 0.4290(9) 0.7208(7) 0.5178(4) 0.078(3) Uani 1 1 d . U . . .
H32A H 0.4382 0.6685 0.5006 0.118 Uiso 1 1 calc GR . . . .
H32B H 0.3364 0.7691 0.5118 0.118 Uiso 1 1 calc GR . . . .
H32C H 0.4447 0.6908 0.5534 0.118 Uiso 1 1 calc GR . . . .
C33 C 0.5020(10) 0.8649(6) 0.5192(4) 0.078(2) Uani 1 1 d . U . . .
H33A H 0.5294 0.8436 0.5543 0.117 Uiso 1 1 calc GR . . . .
H33B H 0.4034 0.9012 0.5157 0.117 Uiso 1 1 calc GR . . . .
H33C H 0.5530 0.9085 0.5009 0.117 Uiso 1 1 calc GR . . . .
C34 C 0.7066(5) 0.6147(3) 0.86768(18) 0.0235(9) Uani 1 1 d . U . . .
C35 C 0.5708(5) 0.6745(3) 0.86825(19) 0.0253(9) Uani 1 1 d . U . . .
H35 H 0.5026 0.6661 0.8501 0.030 Uiso 1 1 calc R . . . .
C36 C 0.5339(5) 0.7468(3) 0.89524(18) 0.0253(9) Uani 1 1 d . U . . .
C37 C 0.6377(5) 0.7587(4) 0.92023(19) 0.0278(10) Uani 1 1 d . U . . .
H37 H 0.6142 0.8087 0.9381 0.033 Uiso 1 1 calc R . . . .
C38 C 0.7738(5) 0.7005(4) 0.91991(19) 0.0268(10) Uani 1 1 d . U . . .
C39 C 0.8072(5) 0.6281(4) 0.89342(18) 0.0256(9) Uani 1 1 d . U . . .
H39 H 0.8998 0.5871 0.8929 0.031 Uiso 1 1 calc R . . . .
C40 C 0.3839(5) 0.8110(4) 0.8986(2) 0.0339(11) Uani 1 1 d . U . . .
C41 C 0.2850(6) 0.7824(5) 0.8722(3) 0.0514(17) Uani 1 1 d . U . . .
H41A H 0.3027 0.7964 0.8366 0.077 Uiso 1 1 calc GR . . . .
H41B H 0.1906 0.8211 0.8778 0.077 Uiso 1 1 calc GR . . . .
H41C H 0.2979 0.7111 0.8851 0.077 Uiso 1 1 calc GR . . . .
C42 C 0.3433(8) 0.7964(6) 0.9528(3) 0.064(2) Uani 1 1 d . U . . .
H42A H 0.3571 0.7256 0.9677 0.095 Uiso 1 1 calc GR . . . .
H42B H 0.2464 0.8348 0.9549 0.095 Uiso 1 1 calc GR . . . .
H42C H 0.4001 0.8195 0.9706 0.095 Uiso 1 1 calc GR . . . .
C43 C 0.3682(6) 0.9200(4) 0.8763(3) 0.0439(14) Uani 1 1 d . U . . .
H43A H 0.4297 0.9398 0.8938 0.066 Uiso 1 1 calc GR . . . .
H43B H 0.2731 0.9607 0.8795 0.066 Uiso 1 1 calc GR . . . .
H43C H 0.3915 0.9299 0.8412 0.066 Uiso 1 1 calc GR . . . .
C44 C 0.8830(6) 0.7160(4) 0.9491(2) 0.0331(11) Uani 1 1 d . U . . .
C45 C 0.8421(7) 0.7067(7) 1.0029(3) 0.0597(19) Uani 1 1 d . U . . .
H45A H 0.7557 0.7595 1.0049 0.090 Uiso 1 1 calc GR . . . .
H45B H 0.9141 0.7132 1.0217 0.090 Uiso 1 1 calc GR . . . .
H45C H 0.8299 0.6415 1.0167 0.090 Uiso 1 1 calc GR . . . .
C46 C 0.8942(7) 0.8191(5) 0.9262(3) 0.0544(18) Uani 1 1 d . U . . .
H46A H 0.9233 0.8238 0.8918 0.082 Uiso 1 1 calc GR . . . .
H46B H 0.9619 0.8304 0.9451 0.082 Uiso 1 1 calc GR . . . .
H46C H 0.8047 0.8696 0.9270 0.082 Uiso 1 1 calc GR . . . .
C47 C 1.0248(6) 0.6399(5) 0.9475(2) 0.0411(13) Uani 1 1 d . U . . .
H47A H 1.0200 0.5725 0.9612 0.062 Uiso 1 1 calc GR . . . .
H47B H 1.0902 0.6516 0.9673 0.062 Uiso 1 1 calc GR . . . .
H47C H 1.0550 0.6470 0.9132 0.062 Uiso 1 1 calc GR . . . .
C48 C 0.9899(5) 0.0720(4) 0.69521(18) 0.0268(10) Uani 1 1 d . U . . .
C49 C 1.1285(6) 0.0171(4) 0.70006(19) 0.0302(10) Uani 1 1 d . U . . .
H49 H 1.1867 0.0328 0.7194 0.036 Uiso 1 1 calc R . . . .
C50 C 1.1845(6) -0.0613(4) 0.67682(19) 0.0314(10) Uani 1 1 d . U . . .
C51 C 1.0962(6) -0.0809(4) 0.6483(2) 0.0331(11) Uani 1 1 d . U . . .
H51 H 1.1316 -0.1345 0.6329 0.040 Uiso 1 1 calc R . . . .
C52 C 0.9613(6) -0.0264(4) 0.64164(19) 0.0322(11) Uani 1 1 d . U . . .
C53 C 0.9061(6) 0.0511(4) 0.66615(19) 0.0312(11) Uani 1 1 d . U . . .
H53 H 0.8113 0.0886 0.6625 0.037 Uiso 1 1 calc R . . . .
C58 C 0.8659(7) -0.0493(5) 0.6087(2) 0.0411(13) Uani 1 1 d . U . . .
C59 C 0.9197(9) -0.0331(6) 0.5559(2) 0.0579(18) Uani 1 1 d . U . . .
H59A H 0.9206 0.0357 0.5441 0.087 Uiso 1 1 calc GR . . . .
H59B H 0.8598 -0.0454 0.5342 0.087 Uiso 1 1 calc GR . . . .
H59C H 1.0130 -0.0792 0.5556 0.087 Uiso 1 1 calc GR . . . .
C60 C 0.8706(9) -0.1564(6) 0.6283(3) 0.063(2) Uani 1 1 d . U . . .
H60A H 0.9640 -0.2006 0.6257 0.095 Uiso 1 1 calc GR . . . .
H60B H 0.8072 -0.1706 0.6088 0.095 Uiso 1 1 calc GR . . . .
H60C H 0.8437 -0.1676 0.6630 0.095 Uiso 1 1 calc GR . . . .
C61 C 0.7178(9) 0.0168(7) 0.6063(3) 0.074(2) Uani 1 1 d . U . . .
H61A H 0.6779 0.0045 0.6391 0.111 Uiso 1 1 calc GR . . . .
H61B H 0.6662 0.0019 0.5827 0.111 Uiso 1 1 calc GR . . . .
H61C H 0.7136 0.0869 0.5954 0.111 Uiso 1 1 calc GR . . . .
C54 C 1.330(3) -0.123(3) 0.6846(16) 0.035(3) Uani 0.565(9) 1 d . U P A 1
C55 C 1.3677(12) -0.1605(9) 0.7400(4) 0.047(3) Uani 0.565(9) 1 d . U P A 1
H55A H 1.3564 -0.1034 0.7538 0.070 Uiso 0.565(9) 1 calc GR . P A 1
H55B H 1.4634 -0.2039 0.7444 0.070 Uiso 0.565(9) 1 calc GR . P A 1
H55C H 1.3077 -0.1979 0.7571 0.070 Uiso 0.565(9) 1 calc GR . P A 1
C56 C 1.4247(13) -0.0633(10) 0.6607(5) 0.059(3) Uani 0.565(9) 1 d . U P A 1
H56A H 1.4066 -0.0400 0.6249 0.088 Uiso 0.565(9) 1 calc GR . P A 1
H56B H 1.5205 -0.1058 0.6672 0.088 Uiso 0.565(9) 1 calc GR . P A 1
H56C H 1.4076 -0.0058 0.6748 0.088 Uiso 0.565(9) 1 calc GR . P A 1
C57 C 1.3685(13) -0.2190(9) 0.6653(5) 0.053(3) Uani 0.565(9) 1 d . U P A 1
H57A H 1.3175 -0.2626 0.6834 0.080 Uiso 0.565(9) 1 calc GR . P A 1
H57B H 1.4672 -0.2540 0.6703 0.080 Uiso 0.565(9) 1 calc GR . P A 1
H57C H 1.3452 -0.2006 0.6299 0.080 Uiso 0.565(9) 1 calc GR . P A 1
Co1 Co 0.2978(3) 0.30916(19) 0.79293(13) 0.0435(6) Uani 0.644(3) 1 d D U P B 1
P101 P 0.4319(2) 0.27707(18) 0.85559(10) 0.0383(6) Uani 0.644(3) 1 d D U P B 1
P102 P 0.4629(2) 0.23058(17) 0.75147(10) 0.0360(6) Uani 0.644(3) 1 d D U P B 1
P103 P 0.3376(3) 0.4478(2) 0.75995(17) 0.0730(11) Uani 0.644(3) 1 d D U P B 1
O101 O 0.5802(6) 0.2707(5) 0.8469(2) 0.0340(14) Uani 0.644(3) 1 d D U P B 1
O102 O 0.5930(5) 0.2566(4) 0.7459(2) 0.0310(12) Uani 0.644(3) 1 d D U P B 1
O103 O 0.4755(5) 0.4552(4) 0.7675(2) 0.0326(13) Uani 0.644(3) 1 d D U P B 1
O104 O 0.3708(10) 0.3549(7) 0.8893(4) 0.0595(18) Uani 0.644(3) 1 d D U P B 1
O105 O 0.4490(15) 0.1551(9) 0.8933(5) 0.083(3) Uani 0.644(3) 1 d D U P B 1
O106 O 0.5009(6) 0.1114(5) 0.7696(3) 0.0425(12) Uani 0.644(3) 1 d D U P B 1
O107 O 0.3981(8) 0.2521(6) 0.6962(3) 0.0494(13) Uani 0.644(3) 1 d D U P B 1
O108 O 0.3201(12) 0.4577(8) 0.6979(4) 0.089(3) Uani 0.644(3) 1 d D U P B 1
O109 O 0.2229(10) 0.5474(8) 0.7547(5) 0.094(3) Uani 0.644(3) 1 d D U P B 1
C101 C 0.4535(12) 0.4117(10) 0.8990(6) 0.0595(18) Uani 0.644(3) 1 d D U P B 1
H10A H 0.4619 0.4608 0.8682 0.071 Uiso 0.644(3) 1 calc R . P B 1
H10B H 0.5467 0.3663 0.9103 0.071 Uiso 0.644(3) 1 calc R . P B 1
C102 C 0.3892(12) 0.4639(10) 0.9374(6) 0.0595(18) Uani 0.644(3) 1 d D U P B 1
H10C H 0.2892 0.4864 0.9332 0.089 Uiso 0.644(3) 1 calc GR . P B 1
H10D H 0.4202 0.5216 0.9343 0.089 Uiso 0.644(3) 1 calc GR . P B 1
H10E H 0.4154 0.4183 0.9702 0.089 Uiso 0.644(3) 1 calc GR . P B 1
C103 C 0.5295(19) 0.1448(13) 0.9366(6) 0.083(3) Uani 0.644(3) 1 d D U P B 1
H10F H 0.5911 0.1858 0.9276 0.100 Uiso 0.644(3) 1 calc R . P B 1
H10G H 0.4679 0.1676 0.9628 0.100 Uiso 0.644(3) 1 calc R . P B 1
C104 C 0.6094(18) 0.0403(11) 0.9542(6) 0.083(3) Uani 0.644(3) 1 d D U P B 1
H10H H 0.6745 0.0198 0.9288 0.125 Uiso 0.644(3) 1 calc GR . P B 1
H10I H 0.5478 -0.0001 0.9611 0.125 Uiso 0.644(3) 1 calc GR . P B 1
H10J H 0.6598 0.0307 0.9846 0.125 Uiso 0.644(3) 1 calc GR . P B 1
C105 C 0.6103(12) 0.0521(8) 0.8028(5) 0.0425(12) Uani 0.644(3) 1 d D U P B 1
H10K H 0.5745 0.0352 0.8365 0.051 Uiso 0.644(3) 1 calc R . P B 1
H10L H 0.6739 0.0898 0.8036 0.051 Uiso 0.644(3) 1 calc R . P B 1
C106 C 0.6864(10) -0.0420(8) 0.7875(5) 0.0425(12) Uani 0.644(3) 1 d D U P B 1
H10M H 0.7253 -0.0253 0.7548 0.064 Uiso 0.644(3) 1 calc GR . P B 1
H10N H 0.6231 -0.0788 0.7862 0.064 Uiso 0.644(3) 1 calc GR . P B 1
H10O H 0.7605 -0.0834 0.8117 0.064 Uiso 0.644(3) 1 calc GR . P B 1
C107 C 0.4858(11) 0.2089(9) 0.6614(5) 0.0494(13) Uani 0.644(3) 1 d D U P B 1
H10P H 0.4329 0.1893 0.6397 0.059 Uiso 0.644(3) 1 calc R . P B 1
H10Q H 0.5589 0.1485 0.6787 0.059 Uiso 0.644(3) 1 calc R . P B 1
C108 C 0.5521(10) 0.2880(8) 0.6289(4) 0.0494(13) Uani 0.644(3) 1 d D U P B 1
H10R H 0.6155 0.2578 0.6054 0.074 Uiso 0.644(3) 1 calc GR . P B 1
H10S H 0.6023 0.3084 0.6506 0.074 Uiso 0.644(3) 1 calc GR . P B 1
H10T H 0.4795 0.3464 0.6107 0.074 Uiso 0.644(3) 1 calc GR . P B 1
C109 C 0.3568(16) 0.5336(11) 0.6615(6) 0.089(3) Uani 0.644(3) 1 d D U P B 1
H10U H 0.4224 0.5029 0.6382 0.106 Uiso 0.644(3) 1 calc R . P B 1
H10V H 0.4019 0.5678 0.6780 0.106 Uiso 0.644(3) 1 calc R . P B 1
C110 C 0.2346(17) 0.6054(13) 0.6345(7) 0.089(3) Uani 0.644(3) 1 d D U P B 1
H11A H 0.2577 0.6296 0.6000 0.133 Uiso 0.644(3) 1 calc GR . P B 1
H11B H 0.1995 0.6616 0.6498 0.133 Uiso 0.644(3) 1 calc GR . P B 1
H11C H 0.1643 0.5734 0.6354 0.133 Uiso 0.644(3) 1 calc GR . P B 1
C111 C 0.2103(18) 0.5873(14) 0.7963(9) 0.094(3) Uani 0.644(3) 1 d D U P B 1
H11D H 0.2904 0.6084 0.7998 0.113 Uiso 0.644(3) 1 calc R . P B 1
H11E H 0.2017 0.5381 0.8270 0.113 Uiso 0.644(3) 1 calc R . P B 1
C112 C 0.079(2) 0.6772(16) 0.7849(12) 0.094(3) Uani 0.644(3) 1 d D U P B 1
H11F H 0.0410 0.6834 0.7525 0.141 Uiso 0.644(3) 1 calc GR . P B 1
H11G H 0.0997 0.7379 0.7846 0.141 Uiso 0.644(3) 1 calc GR . P B 1
H11H H 0.0112 0.6676 0.8105 0.141 Uiso 0.644(3) 1 calc GR . P B 1
C121 C 0.1172(8) 0.3395(7) 0.7541(3) 0.0741(17) Uani 0.644(3) 1 d D U P B 1
H121 H 0.0993 0.3746 0.7202 0.089 Uiso 0.644(3) 1 calc R . P B 1
C122 C 0.0884(7) 0.3825(5) 0.7952(4) 0.0741(17) Uani 0.644(3) 1 d DG U P B 1
H122 H 0.0478 0.4514 0.7938 0.089 Uiso 0.644(3) 1 calc R . P B 1
C123 C 0.1311(8) 0.3045(8) 0.8389(3) 0.0741(17) Uani 0.644(3) 1 d DG U P B 1
H123 H 0.1239 0.3120 0.8718 0.089 Uiso 0.644(3) 1 calc R . P B 1
C124 C 0.1862(7) 0.2132(5) 0.8248(4) 0.0741(17) Uani 0.644(3) 1 d DG U P B 1
H124 H 0.2225 0.1490 0.8465 0.089 Uiso 0.644(3) 1 calc R . P B 1
C125 C 0.1777(8) 0.2349(6) 0.7723(4) 0.0741(17) Uani 0.644(3) 1 d DG U P B 1
H125 H 0.2072 0.1877 0.7529 0.089 Uiso 0.644(3) 1 calc R . P B 1
C54A C 1.344(4) -0.128(4) 0.685(2) 0.038(4) Uani 0.435(9) 1 d . U P A 2
C55A C 1.4193(14) -0.0863(11) 0.7119(6) 0.043(3) Uani 0.435(9) 1 d . U P A 2
H55D H 1.3902 -0.0137 0.6993 0.065 Uiso 0.435(9) 1 calc GR . P A 2
H55E H 1.5180 -0.1141 0.7069 0.065 Uiso 0.435(9) 1 calc GR . P A 2
H55F H 1.4003 -0.1034 0.7473 0.065 Uiso 0.435(9) 1 calc GR . P A 2
C56A C 1.4001(16) -0.1315(13) 0.6349(6) 0.053(4) Uani 0.435(9) 1 d . U P A 2
H56D H 1.3471 -0.1588 0.6179 0.079 Uiso 0.435(9) 1 calc GR . P A 2
H56E H 1.4963 -0.1741 0.6381 0.079 Uiso 0.435(9) 1 calc GR . P A 2
H56F H 1.3941 -0.0640 0.6158 0.079 Uiso 0.435(9) 1 calc GR . P A 2
C57A C 1.3427(15) -0.2294(11) 0.7149(6) 0.046(3) Uani 0.435(9) 1 d . U P A 2
H57D H 1.2919 -0.2229 0.7454 0.068 Uiso 0.435(9) 1 calc GR . P A 2
H57E H 1.4372 -0.2730 0.7233 0.068 Uiso 0.435(9) 1 calc GR . P A 2
H57F H 1.2984 -0.2581 0.6953 0.068 Uiso 0.435(9) 1 calc GR . P A 2
Co1B Co 0.2941(7) 0.3151(5) 0.8066(3) 0.072(2) Uani 0.356(3) 1 d D U P B 2
P201 P 0.4780(5) 0.1986(4) 0.8361(2) 0.0582(15) Uani 0.356(3) 1 d D U P B 2
P202 P 0.3807(5) 0.3555(4) 0.73406(19) 0.0485(12) Uani 0.356(3) 1 d D U P B 2
P203 P 0.3616(4) 0.4197(4) 0.83234(19) 0.0509(13) Uani 0.356(3) 1 d D U P B 2
O201 O 0.6064(13) 0.2265(11) 0.8344(6) 0.059(3) Uani 0.356(3) 1 d D U P B 2
O202 O 0.5283(11) 0.3485(11) 0.7308(5) 0.055(3) Uani 0.356(3) 1 d D U P B 2
O203 O 0.4926(10) 0.4402(9) 0.8119(5) 0.046(3) Uani 0.356(3) 1 d D U P B 2
O204 O 0.4190(18) 0.1825(11) 0.8916(5) 0.047(2) Uani 0.356(3) 1 d D U P B 2
O205 O 0.5058(13) 0.1080(11) 0.8047(7) 0.072(3) Uani 0.356(3) 1 d D U P B 2
O206 O 0.338(2) 0.3077(16) 0.6959(8) 0.113(5) Uani 0.356(3) 1 d D U P B 2
O207 O 0.2716(15) 0.4847(11) 0.7158(6) 0.068(3) Uani 0.356(3) 1 d D U P B 2
O208 O 0.2374(9) 0.5165(9) 0.8163(5) 0.048(2) Uani 0.356(3) 1 d D U P B 2
O209 O 0.365(2) 0.3933(16) 0.8897(6) 0.086(5) Uani 0.356(3) 1 d D U P B 2
C201 C 0.4896(18) 0.1426(14) 0.9376(7) 0.047(2) Uani 0.356(3) 1 d D U P B 2
H20A H 0.4317 0.1144 0.9628 0.056 Uiso 0.356(3) 1 calc R . P B 2
H20B H 0.5098 0.1959 0.9483 0.056 Uiso 0.356(3) 1 calc R . P B 2
C202 C 0.6174(18) 0.0646(13) 0.9329(8) 0.047(2) Uani 0.356(3) 1 d D U P B 2
H20C H 0.6630 0.0875 0.9025 0.070 Uiso 0.356(3) 1 calc GR . P B 2
H20D H 0.5973 0.0044 0.9316 0.070 Uiso 0.356(3) 1 calc GR . P B 2
H20E H 0.6777 0.0496 0.9616 0.070 Uiso 0.356(3) 1 calc GR . P B 2
C203 C 0.638(2) 0.0302(18) 0.8136(12) 0.072(3) Uani 0.356(3) 1 d D U P B 2
H20F H 0.6470 -0.0080 0.8488 0.086 Uiso 0.356(3) 1 calc R . P B 2
H20G H 0.7129 0.0596 0.8063 0.086 Uiso 0.356(3) 1 calc R . P B 2
C204 C 0.645(2) -0.0356(19) 0.7812(12) 0.072(3) Uani 0.356(3) 1 d D U P B 2
H20H H 0.6378 0.0026 0.7466 0.107 Uiso 0.356(3) 1 calc GR . P B 2
H20I H 0.5694 -0.0635 0.7885 0.107 Uiso 0.356(3) 1 calc GR . P B 2
H20J H 0.7327 -0.0899 0.7870 0.107 Uiso 0.356(3) 1 calc GR . P B 2
C205 C 0.416(3) 0.212(2) 0.6927(14) 0.113(5) Uani 0.356(3) 1 d D U P B 2
H20K H 0.3578 0.1803 0.6802 0.136 Uiso 0.356(3) 1 calc R . P B 2
H20L H 0.4531 0.1699 0.7258 0.136 Uiso 0.356(3) 1 calc R . P B 2
C206 C 0.531(3) 0.221(3) 0.6577(14) 0.113(5) Uani 0.356(3) 1 d D U P B 2
H20M H 0.6145 0.1651 0.6699 0.170 Uiso 0.356(3) 1 calc GR . P B 2
H20N H 0.5473 0.2838 0.6556 0.170 Uiso 0.356(3) 1 calc GR . P B 2
H20O H 0.5061 0.2190 0.6248 0.170 Uiso 0.356(3) 1 calc GR . P B 2
C207 C 0.305(2) 0.5139(19) 0.6666(8) 0.068(3) Uani 0.356(3) 1 d D U P B 2
H20P H 0.3285 0.4560 0.6519 0.082 Uiso 0.356(3) 1 calc R . P B 2
H20Q H 0.3866 0.5357 0.6650 0.082 Uiso 0.356(3) 1 calc R . P B 2
C208 C 0.186(2) 0.600(2) 0.6357(11) 0.068(3) Uani 0.356(3) 1 d D U P B 2
H20R H 0.2231 0.6469 0.6123 0.103 Uiso 0.356(3) 1 calc GR . P B 2
H20S H 0.1228 0.6350 0.6579 0.103 Uiso 0.356(3) 1 calc GR . P B 2
H20T H 0.1356 0.5727 0.6175 0.103 Uiso 0.356(3) 1 calc GR . P B 2
C209 C 0.2308(16) 0.6159(13) 0.7927(9) 0.048(2) Uani 0.356(3) 1 d D U P B 2
H20U H 0.2685 0.6185 0.7590 0.057 Uiso 0.356(3) 1 calc R . P B 2
H20V H 0.2887 0.6372 0.8116 0.057 Uiso 0.356(3) 1 calc R . P B 2
C210 C 0.0914(19) 0.6849(18) 0.7890(12) 0.048(2) Uani 0.356(3) 1 d D U P B 2
H21A H 0.0818 0.7401 0.7594 0.072 Uiso 0.356(3) 1 calc GR . P B 2
H21B H 0.0717 0.7111 0.8185 0.072 Uiso 0.356(3) 1 calc GR . P B 2
H21C H 0.0267 0.6499 0.7865 0.072 Uiso 0.356(3) 1 calc GR . P B 2
C211 C 0.436(3) 0.436(3) 0.9141(9) 0.086(5) Uani 0.356(3) 1 d D U P B 2
H21D H 0.4395 0.4997 0.8922 0.103 Uiso 0.356(3) 1 calc R . P B 2
H21E H 0.5320 0.3905 0.9211 0.103 Uiso 0.356(3) 1 calc R . P B 2
C212 C 0.371(3) 0.453(3) 0.9610(10) 0.086(5) Uani 0.356(3) 1 d D U P B 2
H21F H 0.2797 0.5024 0.9539 0.129 Uiso 0.356(3) 1 calc GR . P B 2
H21G H 0.4275 0.4776 0.9782 0.129 Uiso 0.356(3) 1 calc GR . P B 2
H21H H 0.3632 0.3903 0.9820 0.129 Uiso 0.356(3) 1 calc GR . P B 2
C221 C 0.0851(12) 0.3856(9) 0.7935(6) 0.076(3) Uani 0.356(3) 1 d D U P B 2
H221 H 0.0400 0.4575 0.7769 0.091 Uiso 0.356(3) 1 calc R . P B 2
C222 C 0.1148(13) 0.3448(12) 0.8450(6) 0.076(3) Uani 0.356(3) 1 d DG U P B 2
H222 H 0.0970 0.3813 0.8696 0.091 Uiso 0.356(3) 1 calc R . P B 2
C223 C 0.1758(13) 0.2400(11) 0.8531(5) 0.076(3) Uani 0.356(3) 1 d DG U P B 2
H223 H 0.2059 0.1940 0.8842 0.091 Uiso 0.356(3) 1 calc R . P B 2
C224 C 0.1837(13) 0.2160(9) 0.8067(7) 0.076(3) Uani 0.356(3) 1 d DG U P B 2
H224 H 0.2202 0.1511 0.8013 0.091 Uiso 0.356(3) 1 calc R . P B 2
C225 C 0.1277(14) 0.3060(14) 0.7699(5) 0.076(3) Uani 0.356(3) 1 d DG U P B 2
H225 H 0.1201 0.3119 0.7354 0.091 Uiso 0.356(3) 1 calc R . P B 2
Gd1B Gd 1.0271(3) 0.3533(2) 0.78229(13) 0.0232(11) Uani 0.0707(11) 1 d . U P C 3

loop_
_atom_site_aniso_label
_atom_site_aniso_U_11
_atom_site_aniso_U_22
_atom_site_aniso_U_33
_atom_site_aniso_U_23
_atom_site_aniso_U_13
_atom_site_aniso_U_12
Gd1 0.01683(12) 0.01403(11) 0.02240(12) -0.00099(8) -0.00257(8) -0.00490(8)
Si1 0.0654(11) 0.0298(8) 0.0304(8) 0.0048(6) -0.0115(7) -0.0203(8)
N1 0.027(2) 0.0148(17) 0.0254(18) -0.0022(14) -0.0019(15) -0.0031(14)
N2 0.025(2) 0.0195(18) 0.0274(19) -0.0014(14) -0.0023(15) -0.0050(15)
N3 0.032(2) 0.0217(19) 0.0235(18) -0.0022(14) -0.0020(15) -0.0076(16)
N4 0.028(2) 0.0165(18) 0.0243(18) -0.0035(14) -0.0014(15) -0.0051(15)
C1 0.025(2) 0.020(2) 0.023(2) -0.0019(16) -0.0009(17) -0.0051(17)
C2 0.025(2) 0.021(2) 0.023(2) -0.0041(16) -0.0021(17) -0.0062(17)
C3 0.026(2) 0.019(2) 0.026(2) -0.0066(16) 0.0003(17) -0.0059(17)
C4 0.022(2) 0.019(2) 0.027(2) -0.0052(16) -0.0029(17) -0.0031(16)
C5 0.022(2) 0.0141(19) 0.032(2) -0.0061(16) -0.0001(17) -0.0025(16)
C6 0.025(2) 0.016(2) 0.031(2) -0.0030(16) 0.0000(17) -0.0037(17)
C7 0.031(3) 0.017(2) 0.034(2) -0.0022(18) -0.0004(19) -0.0068(19)
C8 0.038(3) 0.019(2) 0.033(2) -0.0007(18) 0.000(2) -0.009(2)
C9 0.030(2) 0.022(2) 0.029(2) -0.0010(17) -0.0040(18) -0.0063(19)
C10 0.040(3) 0.025(2) 0.030(2) -0.0003(18) -0.001(2) -0.010(2)
C11 0.044(3) 0.023(2) 0.026(2) -0.0010(17) -0.002(2) -0.010(2)
C12 0.067(4) 0.028(3) 0.025(2) -0.0024(19) 0.003(2) -0.011(2)
C13 0.065(4) 0.026(3) 0.024(2) -0.0038(19) 0.005(2) -0.009(2)
C14 0.038(3) 0.024(2) 0.025(2) -0.0038(17) -0.0010(19) -0.0065(19)
C15 0.031(2) 0.020(2) 0.027(2) -0.0071(17) 0.0010(18) -0.0024(18)
C16 0.025(2) 0.017(2) 0.027(2) -0.0043(16) -0.0003(17) -0.0031(17)
C17 0.028(2) 0.016(2) 0.029(2) -0.0053(17) -0.0009(18) -0.0013(17)
C18 0.027(2) 0.018(2) 0.027(2) -0.0020(16) -0.0022(18) -0.0027(17)
C19 0.026(2) 0.019(2) 0.023(2) -0.0032(16) -0.0006(17) -0.0036(17)
C20 0.025(2) 0.018(2) 0.023(2) -0.0009(16) -0.0002(17) -0.0042(17)
C21 0.028(2) 0.016(2) 0.026(2) -0.0056(16) 0.0000(17) -0.0012(17)
C22 0.031(2) 0.016(2) 0.025(2) -0.0059(17) -0.0030(18) -0.0027(18)
C23 0.050(3) 0.022(2) 0.032(2) -0.0032(19) -0.001(2) -0.009(2)
C24 0.063(4) 0.023(3) 0.033(2) 0.001(2) -0.005(2) -0.015(3)
C25 0.077(4) 0.036(3) 0.041(3) -0.002(2) -0.006(3) -0.029(3)
C26 0.074(4) 0.060(4) 0.053(4) -0.008(3) -0.009(3) -0.036(4)
C27 0.091(6) 0.051(4) 0.051(4) 0.011(3) -0.005(4) -0.035(4)
C28 0.070(4) 0.042(3) 0.043(3) -0.005(3) -0.011(3) -0.026(3)
C29 0.080(5) 0.049(4) 0.059(4) -0.009(3) -0.008(4) -0.031(4)
C30 0.087(6) 0.065(5) 0.053(4) -0.019(3) -0.002(4) -0.037(4)
C31 0.072(4) 0.043(3) 0.055(4) 0.003(3) -0.017(3) -0.016(3)
C32 0.068(5) 0.063(5) 0.097(7) -0.004(5) -0.003(4) -0.022(4)
C33 0.079(6) 0.051(4) 0.095(6) -0.012(4) -0.009(5) -0.010(4)
C34 0.025(2) 0.014(2) 0.028(2) -0.0038(17) 0.0011(17) -0.0041(16)
C35 0.024(2) 0.017(2) 0.034(2) -0.0043(18) -0.0003(18) -0.0063(17)
C36 0.023(2) 0.018(2) 0.032(2) -0.0052(18) 0.0050(17) -0.0037(16)
C37 0.030(2) 0.019(2) 0.035(3) -0.0097(19) 0.0031(19) -0.0072(18)
C38 0.028(2) 0.018(2) 0.035(2) -0.0045(18) 0.0019(18) -0.0105(17)
C39 0.024(2) 0.018(2) 0.032(2) -0.0053(18) 0.0003(18) -0.0041(17)
C40 0.022(2) 0.026(2) 0.053(3) -0.014(2) 0.006(2) -0.0060(19)
C41 0.027(3) 0.030(3) 0.100(5) -0.028(3) 0.002(3) -0.003(2)
C42 0.044(4) 0.065(5) 0.066(4) -0.012(3) 0.022(3) -0.004(3)
C43 0.029(3) 0.025(3) 0.074(4) -0.013(3) 0.000(3) -0.004(2)
C44 0.031(2) 0.030(3) 0.042(3) -0.010(2) -0.003(2) -0.012(2)
C45 0.044(4) 0.099(6) 0.047(3) -0.029(3) 0.001(3) -0.029(4)
C46 0.048(4) 0.036(3) 0.082(5) -0.005(3) -0.016(3) -0.021(3)
C47 0.035(3) 0.039(3) 0.049(3) -0.014(3) -0.009(2) -0.008(2)
C48 0.036(2) 0.017(2) 0.023(2) -0.0035(17) 0.0032(18) -0.0064(18)
C49 0.038(3) 0.026(2) 0.027(2) -0.0089(19) 0.0020(19) -0.0099(19)
C50 0.037(2) 0.026(2) 0.030(2) -0.0074(19) 0.0054(19) -0.0090(19)
C51 0.040(3) 0.028(3) 0.034(3) -0.013(2) 0.004(2) -0.011(2)
C52 0.032(2) 0.035(3) 0.029(2) -0.008(2) 0.0059(19) -0.011(2)
C53 0.038(3) 0.027(2) 0.026(2) -0.0060(19) -0.001(2) -0.008(2)
C58 0.051(3) 0.039(3) 0.038(3) -0.009(2) -0.003(2) -0.019(2)
C59 0.084(5) 0.066(5) 0.042(3) -0.014(3) -0.001(3) -0.046(4)
C60 0.086(5) 0.056(4) 0.060(4) 0.000(3) -0.017(4) -0.047(4)
C61 0.062(4) 0.089(6) 0.079(5) -0.041(5) -0.018(4) -0.016(4)
C54 0.037(6) 0.034(6) 0.034(5) -0.017(4) 0.001(4) -0.006(4)
C55 0.045(6) 0.043(6) 0.046(5) -0.018(4) -0.001(4) -0.001(5)
C56 0.048(6) 0.058(7) 0.071(8) -0.020(6) 0.011(5) -0.017(5)
C57 0.050(6) 0.042(5) 0.063(7) -0.029(5) -0.003(5) 0.003(5)
Co1 0.0156(8) 0.0278(9) 0.0916(19) -0.0178(10) -0.0016(9) -0.0103(6)
P101 0.0265(11) 0.0315(12) 0.0639(15) -0.0194(11) 0.0156(10) -0.0158(9)
P102 0.0236(10) 0.0294(11) 0.0599(15) -0.0136(10) -0.0065(9) -0.0119(8)
P103 0.0285(13) 0.0266(13) 0.158(3) -0.0065(16) -0.0362(16) -0.0074(10)
O101 0.027(3) 0.031(3) 0.037(3) 0.002(2) 0.001(2) -0.007(2)
O102 0.025(2) 0.027(3) 0.045(3) -0.012(2) -0.006(2) -0.010(2)
O103 0.027(3) 0.019(3) 0.047(3) -0.006(2) -0.008(2) 0.000(2)
O104 0.037(3) 0.061(4) 0.099(5) -0.050(4) 0.020(3) -0.020(3)
O105 0.100(7) 0.077(5) 0.080(5) 0.002(4) 0.000(4) -0.054(5)
O106 0.029(2) 0.036(2) 0.067(3) -0.015(2) -0.007(2) -0.013(2)
O107 0.039(3) 0.053(3) 0.060(3) -0.019(2) -0.013(2) -0.013(2)
O108 0.086(6) 0.067(5) 0.093(5) -0.029(3) -0.046(4) 0.019(4)
O109 0.061(4) 0.078(5) 0.139(7) -0.033(4) -0.018(4) -0.009(3)
C101 0.037(3) 0.061(4) 0.099(5) -0.050(4) 0.020(3) -0.020(3)
C102 0.037(3) 0.061(4) 0.099(5) -0.050(4) 0.020(3) -0.020(3)
C103 0.100(7) 0.077(5) 0.080(5) 0.002(4) 0.000(4) -0.054(5)
C104 0.100(7) 0.077(5) 0.080(5) 0.002(4) 0.000(4) -0.054(5)
C105 0.029(2) 0.036(2) 0.067(3) -0.015(2) -0.007(2) -0.013(2)
C106 0.029(2) 0.036(2) 0.067(3) -0.015(2) -0.007(2) -0.013(2)
C107 0.039(3) 0.053(3) 0.060(3) -0.019(2) -0.013(2) -0.013(2)
C108 0.039(3) 0.053(3) 0.060(3) -0.019(2) -0.013(2) -0.013(2)
C109 0.086(6) 0.067(5) 0.093(5) -0.029(3) -0.046(4) 0.019(4)
C110 0.086(6) 0.067(5) 0.093(5) -0.029(3) -0.046(4) 0.019(4)
C111 0.061(4) 0.078(5) 0.139(7) -0.033(4) -0.018(4) -0.009(3)
C112 0.061(4) 0.078(5) 0.139(7) -0.033(4) -0.018(4) -0.009(3)
C121 0.025(2) 0.072(4) 0.136(5) -0.031(3) 0.004(3) -0.028(2)
C122 0.025(2) 0.072(4) 0.136(5) -0.031(3) 0.004(3) -0.028(2)
C123 0.025(2) 0.072(4) 0.136(5) -0.031(3) 0.004(3) -0.028(2)
C124 0.025(2) 0.072(4) 0.136(5) -0.031(3) 0.004(3) -0.028(2)
C125 0.025(2) 0.072(4) 0.136(5) -0.031(3) 0.004(3) -0.028(2)
C54A 0.033(6) 0.032(7) 0.045(7) -0.015(5) 0.004(5) -0.002(5)
C55A 0.032(6) 0.041(7) 0.055(7) -0.020(6) 0.008(5) -0.005(5)
C56A 0.043(7) 0.059(9) 0.048(6) -0.018(6) 0.005(5) -0.001(6)
C57A 0.042(7) 0.037(6) 0.053(7) -0.014(5) 0.000(5) -0.004(5)
Co1B 0.038(2) 0.082(4) 0.088(4) 0.004(2) -0.006(2) -0.028(2)
P201 0.034(2) 0.047(3) 0.084(3) 0.014(2) -0.009(2) -0.022(2)
P202 0.035(2) 0.049(3) 0.060(3) -0.007(2) -0.0168(19) -0.0129(19)
P203 0.026(2) 0.063(3) 0.057(3) -0.008(2) 0.0066(18) -0.0110(19)
O201 0.041(5) 0.055(7) 0.073(7) 0.011(5) -0.005(5) -0.024(5)
O202 0.041(5) 0.071(8) 0.051(6) -0.013(5) -0.011(4) -0.015(4)
O203 0.030(4) 0.049(6) 0.057(6) -0.018(5) 0.009(4) -0.009(4)
O204 0.049(6) 0.033(5) 0.067(5) -0.017(4) 0.019(4) -0.025(4)
O205 0.028(5) 0.067(6) 0.114(9) -0.008(6) -0.010(5) -0.016(5)
O206 0.110(11) 0.111(10) 0.130(10) -0.050(9) -0.030(8) -0.029(9)
O207 0.045(6) 0.077(6) 0.074(7) 0.008(5) -0.027(5) -0.023(5)
O208 0.009(3) 0.052(5) 0.068(6) -0.002(4) 0.010(3) -0.003(3)
O209 0.060(8) 0.118(12) 0.074(5) -0.020(5) 0.017(5) -0.026(8)
C201 0.049(6) 0.033(5) 0.067(5) -0.017(4) 0.019(4) -0.025(4)
C202 0.049(6) 0.033(5) 0.067(5) -0.017(4) 0.019(4) -0.025(4)
C203 0.028(5) 0.067(6) 0.114(9) -0.008(6) -0.010(5) -0.016(5)
C204 0.028(5) 0.067(6) 0.114(9) -0.008(6) -0.010(5) -0.016(5)
C205 0.110(11) 0.111(10) 0.130(10) -0.050(9) -0.030(8) -0.029(9)
C206 0.110(11) 0.111(10) 0.130(10) -0.050(9) -0.030(8) -0.029(9)
C207 0.045(6) 0.077(6) 0.074(7) 0.008(5) -0.027(5) -0.023(5)
C208 0.045(6) 0.077(6) 0.074(7) 0.008(5) -0.027(5) -0.023(5)
C209 0.009(3) 0.052(5) 0.068(6) -0.002(4) 0.010(3) -0.003(3)
C210 0.009(3) 0.052(5) 0.068(6) -0.002(4) 0.010(3) -0.003(3)
C211 0.060(8) 0.118(12) 0.074(5) -0.020(5) 0.017(5) -0.026(8)
C212 0.060(8) 0.118(12) 0.074(5) -0.020(5) 0.017(5) -0.026(8)
C221 0.033(4) 0.084(6) 0.099(6) 0.008(5) -0.012(3) -0.026(4)
C222 0.033(4) 0.084(6) 0.099(6) 0.008(5) -0.012(3) -0.026(4)
C223 0.033(4) 0.084(6) 0.099(6) 0.008(5) -0.012(3) -0.026(4)
C224 0.033(4) 0.084(6) 0.099(6) 0.008(5) -0.012(3) -0.026(4)
C225 0.033(4) 0.084(6) 0.099(6) 0.008(5) -0.012(3) -0.026(4)
Gd1B 0.0236(18) 0.0124(16) 0.0303(19) -0.0047(12) 0.0030(13) -0.0026(12)

loop_
_atom_type_symbol
_atom_type_description
_atom_type_scat_dispersion_real
_atom_type_scat_dispersion_imag
_atom_type_scat_source
C C 0.0033 0.0016 'International Tables Vol C Tables 4.2.6.8 and 6.1.1.4'
H H 0.0000 0.0000 'International Tables Vol C Tables 4.2.6.8 and 6.1.1.4'
Co Co 0.3494 0.9721 'International Tables Vol C Tables 4.2.6.8 and 6.1.1.4'
Gd Gd -0.1653 3.9035 'International Tables Vol C Tables 4.2.6.8 and 6.1.1.4'
N N 0.0061 0.0033 'International Tables Vol C Tables 4.2.6.8 and 6.1.1.4'
O O 0.0106 0.0060 'International Tables Vol C Tables 4.2.6.8 and 6.1.1.4'
P P 0.1023 0.0942 'International Tables Vol C Tables 4.2.6.8 and 6.1.1.4'
Si Si 0.0817 0.0704 'International Tables Vol C Tables 4.2.6.8 and 6.1.1.4'

loop_
_geom_angle_atom_site_label_1
_geom_angle_atom_site_label_2
_geom_angle_atom_site_label_3
_geom_angle
_geom_angle_site_symmetry_3
N1 Gd1 N2 74.11(13) .
N1 Gd1 N4 74.26(13) .
N2 Gd1 N4 116.82(14) .
N3 Gd1 N1 117.22(14) .
N3 Gd1 N2 74.42(14) .
N3 Gd1 N4 73.87(13) .
O101 Gd1 N1 77.87(19) .
O101 Gd1 N2 135.1(2) .
O101 Gd1 N3 150.5(2) .
O101 Gd1 N4 87.58(18) .
O101 Gd1 O102 76.7(2) .
O101 Gd1 O103 79.3(2) .
O102 Gd1 N1 148.72(18) .
O102 Gd1 N2 137.17(18) .
O102 Gd1 N3 79.49(17) .
O102 Gd1 N4 86.79(17) .
O103 Gd1 N1 113.37(17) .
O103 Gd1 N2 80.53(17) .
O103 Gd1 N3 113.04(18) .
O103 Gd1 N4 162.65(17) .
O103 Gd1 O102 79.22(19) .
O201 Gd1 N1 88.6(4) .
O201 Gd1 N2 154.3(5) .
O201 Gd1 N3 131.1(5) .
O201 Gd1 N4 74.9(4) .
O201 Gd1 O203 75.8(5) .
O202 Gd1 N1 160.9(3) .
O202 Gd1 N2 110.0(4) .
O202 Gd1 N3 81.5(3) .
O202 Gd1 N4 117.3(4) .
O202 Gd1 O201 80.6(5) .
O202 Gd1 O203 76.1(4) .
O203 Gd1 N1 86.0(3) .
O203 Gd1 N2 84.0(3) .
O203 Gd1 N3 141.3(3) .
O203 Gd1 N4 144.8(3) .
C24 Si1 C25 107.8(3) .
C24 Si1 C28 103.4(3) .
C24 Si1 C31 108.1(3) .
C25 Si1 C28 111.0(3) .
C31 Si1 C25 109.5(3) .
C31 Si1 C28 116.5(3) .
C1 N1 Gd1 123.2(3) .
C1 N1 C4 105.5(4) .
C4 N1 Gd1 123.7(3) .
C6 N2 Gd1 124.4(3) .
C9 N2 Gd1 125.0(3) .
C9 N2 C6 106.4(4) .
C11 N3 Gd1 123.9(3) .
C11 N3 C14 106.2(4) .
C14 N3 Gd1 124.9(3) .
C16 N4 Gd1 124.2(3) .
C19 N4 Gd1 122.7(3) .
C19 N4 C16 106.5(4) .
N1 C1 C2 110.3(4) .
N1 C1 C20 124.2(4) .
C20 C1 C2 125.5(4) .
C1 C2 H2 126.4 .
C3 C2 C1 107.2(4) .
C3 C2 H2 126.4 .
C2 C3 H3 126.5 .
C2 C3 C4 107.1(4) .
C4 C3 H3 126.5 .
N1 C4 C3 109.8(4) .
N1 C4 C5 124.8(4) .
C5 C4 C3 125.3(4) .
C4 C5 C34 116.5(4) .
C6 C5 C4 125.7(4) .
C6 C5 C34 117.7(4) .
N2 C6 C5 126.0(4) .
N2 C6 C7 109.7(4) .
C5 C6 C7 124.2(4) .
C6 C7 H7 126.5 .
C8 C7 C6 106.9(4) .
C8 C7 H7 126.5 .
C7 C8 H8 126.5 .
C7 C8 C9 107.0(4) .
C9 C8 H8 126.5 .
N2 C9 C8 110.1(4) .
N2 C9 C10 125.2(5) .
C10 C9 C8 124.6(5) .
C9 C10 C11 126.1(5) .
C9 C10 C23 118.4(5) .
C11 C10 C23 115.5(5) .
N3 C11 C10 125.5(5) .
N3 C11 C12 110.5(5) .
C10 C11 C12 123.8(5) .
C11 C12 H12 126.7 .
C13 C12 C11 106.6(5) .
C13 C12 H12 126.7 .
C12 C13 H13 126.4 .
C12 C13 C14 107.2(5) .
C14 C13 H13 126.4 .
N3 C14 C13 109.5(4) .
N3 C14 C15 125.9(5) .
C15 C14 C13 124.5(5) .
C14 C15 C16 125.9(4) .
C14 C15 C48 117.0(4) .
C16 C15 C48 117.0(4) .
N4 C16 C15 125.0(4) .
N4 C16 C17 109.1(4) .
C15 C16 C17 125.8(4) .
C16 C17 H17 126.3 .
C18 C17 C16 107.4(4) .
C18 C17 H17 126.3 .
C17 C18 H18 126.5 .
C17 C18 C19 107.0(4) .
C19 C18 H18 126.5 .
N4 C19 C18 109.8(4) .
N4 C19 C20 125.8(4) .
C20 C19 C18 124.3(4) .
C1 C20 C21 116.6(4) .
C19 C20 C1 126.6(4) .
C19 C20 C21 116.6(4) .
C22 C21 C20 178.6(5) .
C21 C22 C22 179.2(7) 2_757
C24 C23 C10 174.2(6) .
C23 C24 Si1 168.8(5) .
Si1 C25 H25 106.0 .
C26 C25 Si1 112.8(5) .
C26 C25 H25 106.0 .
C26 C25 C27 110.7(6) .
C27 C25 Si1 114.6(5) .
C27 C25 H25 106.0 .
C25 C26 H26A 109.5 .
C25 C26 H26B 109.5 .
C25 C26 H26C 109.5 .
H26A C26 H26B 109.5 .
H26A C26 H26C 109.5 .
H26B C26 H26C 109.5 .
C25 C27 H27A 109.5 .
C25 C27 H27B 109.5 .
C25 C27 H27C 109.5 .
H27A C27 H27B 109.5 .
H27A C27 H27C 109.5 .
H27B C27 H27C 109.5 .
Si1 C28 H28 105.7 .
C29 C28 Si1 112.4(5) .
C29 C28 H28 105.7 .
C30 C28 Si1 115.5(5) .
C30 C28 H28 105.7 .
C30 C28 C29 111.0(6) .
C28 C29 H29A 109.5 .
C28 C29 H29B 109.5 .
C28 C29 H29C 109.5 .
H29A C29 H29B 109.5 .
H29A C29 H29C 109.5 .
H29B C29 H29C 109.5 .
C28 C30 H30A 109.5 .
C28 C30 H30B 109.5 .
C28 C30 H30C 109.5 .
H30A C30 H30B 109.5 .
H30A C30 H30C 109.5 .
H30B C30 H30C 109.5 .
Si1 C31 H31 107.9 .
C32 C31 Si1 114.8(5) .
C32 C31 H31 107.9 .
C32 C31 C33 108.3(8) .
C33 C31 Si1 109.8(6) .
C33 C31 H31 107.9 .
C31 C32 H32A 109.5 .
C31 C32 H32B 109.5 .
C31 C32 H32C 109.5 .
H32A C32 H32B 109.5 .
H32A C32 H32C 109.5 .
H32B C32 H32C 109.5 .
C31 C33 H33A 109.5 .
C31 C33 H33B 109.5 .
C31 C33 H33C 109.5 .
H33A C33 H33B 109.5 .
H33A C33 H33C 109.5 .
H33B C33 H33C 109.5 .
C35 C34 C5 118.8(4) .
C35 C34 C39 119.8(4) .
C39 C34 C5 121.3(4) .
C34 C35 H35 119.7 .
C34 C35 C36 120.6(5) .
C36 C35 H35 119.7 .
C35 C36 C40 121.9(5) .
C37 C36 C35 117.9(4) .
C37 C36 C40 120.2(4) .
C36 C37 H37 118.7 .
C38 C37 C36 122.5(5) .
C38 C37 H37 118.7 .
C37 C38 C39 118.3(5) .
C37 C38 C44 120.0(5) .
C39 C38 C44 121.7(5) .
C34 C39 H39 119.6 .
C38 C39 C34 120.8(4) .
C38 C39 H39 119.6 .
C41 C40 C36 112.5(4) .
C41 C40 C42 107.0(6) .
C41 C40 C43 108.8(5) .
C42 C40 C36 109.3(5) .
C43 C40 C36 109.8(4) .
C43 C40 C42 109.3(5) .
C40 C41 H41A 109.5 .
C40 C41 H41B 109.5 .
C40 C41 H41C 109.5 .
H41A C41 H41B 109.5 .
H41A C41 H41C 109.5 .
H41B C41 H41C 109.5 .
C40 C42 H42A 109.5 .
C40 C42 H42B 109.5 .
C40 C42 H42C 109.5 .
H42A C42 H42B 109.5 .
H42A C42 H42C 109.5 .
H42B C42 H42C 109.5 .
C40 C43 H43A 109.5 .
C40 C43 H43B 109.5 .
C40 C43 H43C 109.5 .
H43A C43 H43B 109.5 .
H43A C43 H43C 109.5 .
H43B C43 H43C 109.5 .
C45 C44 C38 109.7(5) .
C45 C44 C46 110.0(6) .
C45 C44 C47 108.2(5) .
C46 C44 C38 108.8(5) .
C46 C44 C47 107.7(5) .
C47 C44 C38 112.4(4) .
C44 C45 H45A 109.5 .
C44 C45 H45B 109.5 .
C44 C45 H45C 109.5 .
H45A C45 H45B 109.5 .
H45A C45 H45C 109.5 .
H45B C45 H45C 109.5 .
C44 C46 H46A 109.5 .
C44 C46 H46B 109.5 .
C44 C46 H46C 109.5 .
H46A C46 H46B 109.5 .
H46A C46 H46C 109.5 .
H46B C46 H46C 109.5 .
C44 C47 H47A 109.5 .
C44 C47 H47B 109.5 .
C44 C47 H47C 109.5 .
H47A C47 H47B 109.5 .
H47A C47 H47C 109.5 .
H47B C47 H47C 109.5 .
C49 C48 C15 120.2(5) .
C53 C48 C15 120.3(5) .
C53 C48 C49 119.5(5) .
C48 C49 H49 119.4 .
C48 C49 C50 121.2(5) .
C50 C49 H49 119.4 .
C49 C50 C54 121.0(17) .
C49 C50 C54A 121(2) .
C51 C50 C49 117.5(5) .
C51 C50 C54 121.5(17) .
C51 C50 C54A 122(2) .
C50 C51 H51 118.8 .
C52 C51 C50 122.5(5) .
C52 C51 H51 118.8 .
C51 C52 C53 119.2(5) .
C51 C52 C58 121.1(5) .
C53 C52 C58 119.7(5) .
C48 C53 C52 120.0(5) .
C48 C53 H53 120.0 .
C52 C53 H53 120.0 .
C59 C58 C52 107.9(5) .
C60 C58 C52 108.8(5) .
C60 C58 C59 110.0(6) .
C60 C58 C61 108.5(7) .
C61 C58 C52 114.3(5) .
C61 C58 C59 107.3(6) .
C58 C59 H59A 109.5 .
C58 C59 H59B 109.5 .
C58 C59 H59C 109.5 .
H59A C59 H59B 109.5 .
H59A C59 H59C 109.5 .
H59B C59 H59C 109.5 .
C58 C60 H60A 109.5 .
C58 C60 H60B 109.5 .
C58 C60 H60C 109.5 .
H60A C60 H60B 109.5 .
H60A C60 H60C 109.5 .
H60B C60 H60C 109.5 .
C58 C61 H61A 109.5 .
C58 C61 H61B 109.5 .
C58 C61 H61C 109.5 .
H61A C61 H61B 109.5 .
H61A C61 H61C 109.5 .
H61B C61 H61C 109.5 .
C50 C54 C55 111(3) .
C50 C54 C56 111(3) .
C50 C54 C57 115(3) .
C55 C54 C57 105(3) .
C56 C54 C55 106(2) .
C56 C54 C57 108(2) .
C54 C55 H55A 109.5 .
C54 C55 H55B 109.5 .
C54 C55 H55C 109.5 .
H55A C55 H55B 109.5 .
H55A C55 H55C 109.5 .
H55B C55 H55C 109.5 .
C54 C56 H56A 109.5 .
C54 C56 H56B 109.5 .
C54 C56 H56C 109.5 .
H56A C56 H56B 109.5 .
H56A C56 H56C 109.5 .
H56B C56 H56C 109.5 .
C54 C57 H57A 109.5 .
C54 C57 H57B 109.5 .
C54 C57 H57C 109.5 .
H57A C57 H57B 109.5 .
H57A C57 H57C 109.5 .
H57B C57 H57C 109.5 .
P101 Co1 P102 92.49(13) .
P101 Co1 P103 91.96(15) .
P103 Co1 P102 90.83(16) .
C121 Co1 P101 158.5(3) .
C121 Co1 P102 106.3(3) .
C121 Co1 P103 98.0(3) .
C121 Co1 C122 39.93(12) .
C121 Co1 C123 66.94(14) .
C121 Co1 C124 66.88(14) .
C121 Co1 C125 39.87(12) .
C122 Co1 P101 121.2(3) .
C122 Co1 P102 146.1(3) .
C122 Co1 P103 91.7(3) .
C122 Co1 C123 39.85(12) .
C122 Co1 C124 66.86(15) .
C122 Co1 C125 66.95(14) .
C123 Co1 P101 91.6(3) .
C123 Co1 P102 147.4(3) .
C123 Co1 P103 121.4(3) .
C123 Co1 C124 39.75(12) .
C124 Co1 P101 97.9(3) .
C124 Co1 P102 107.6(3) .
C124 Co1 P103 158.5(3) .
C125 Co1 P101 133.9(4) .
C125 Co1 P102 87.5(2) .
C125 Co1 P103 134.1(4) .
C125 Co1 C123 66.83(14) .
C125 Co1 C124 39.76(12) .
O101 P101 Co1 119.4(3) .
O101 P101 O104 106.7(5) .
O101 P101 O105 101.3(5) .
O104 P101 Co1 111.4(4) .
O104 P101 O105 107.8(6) .
O105 P101 Co1 109.4(5) .
O102 P102 Co1 118.4(3) .
O102 P102 O106 108.7(3) .
O102 P102 O107 108.3(4) .
O106 P102 Co1 113.2(3) .
O106 P102 O107 100.9(4) .
O107 P102 Co1 105.7(3) .
O103 P103 Co1 119.1(3) .
O103 P103 O108 107.0(6) .
O103 P103 O109 112.6(5) .
O108 P103 Co1 101.5(4) .
O109 P103 Co1 120.4(5) .
O109 P103 O108 89.6(6) .
P101 O101 Gd1 134.3(4) .
P102 O102 Gd1 137.0(3) .
P103 O103 Gd1 134.9(3) .
C101 O104 P101 119.2(7) .
C103 O105 P101 105.0(11) .
C105 O106 P102 122.3(6) .
C107 O107 P102 117.2(7) .
C109 O108 P103 120.3(10) .
C111 O109 P103 113.9(10) .
O104 C101 H10A 109.7 .
O104 C101 H10B 109.7 .
O104 C101 C102 109.9(9) .
H10A C101 H10B 108.2 .
C102 C101 H10A 109.7 .
C102 C101 H10B 109.7 .
C101 C102 H10C 109.5 .
C101 C102 H10D 109.5 .
C101 C102 H10E 109.5 .
H10C C102 H10D 109.5 .
H10C C102 H10E 109.5 .
H10D C102 H10E 109.5 .
O105 C103 H10F 110.1 .
O105 C103 H10G 110.1 .
H10F C103 H10G 108.4 .
C104 C103 O105 107.9(14) .
C104 C103 H10F 110.1 .
C104 C103 H10G 110.1 .
C103 C104 H10H 109.5 .
C103 C104 H10I 109.5 .
C103 C104 H10J 109.5 .
H10H C104 H10I 109.5 .
H10H C104 H10J 109.5 .
H10I C104 H10J 109.5 .
O106 C105 H10K 109.5 .
O106 C105 H10L 109.5 .
O106 C105 C106 110.5(9) .
H10K C105 H10L 108.1 .
C106 C105 H10K 109.5 .
C106 C105 H10L 109.5 .
C105 C106 H10M 109.5 .
C105 C106 H10N 109.5 .
C105 C106 H10O 109.5 .
H10M C106 H10N 109.5 .
H10M C106 H10O 109.5 .
H10N C106 H10O 109.5 .
O107 C107 H10P 109.9 .
O107 C107 H10Q 109.9 .
O107 C107 C108 109.0(9) .
H10P C107 H10Q 108.3 .
C108 C107 H10P 109.9 .
C108 C107 H10Q 109.9 .
C107 C108 H10R 109.5 .
C107 C108 H10S 109.5 .
C107 C108 H10T 109.5 .
H10R C108 H10S 109.5 .
H10R C108 H10T 109.5 .
H10S C108 H10T 109.5 .
O108 C109 H10U 109.7 .
O108 C109 H10V 109.7 .
O108 C109 C110 109.9(14) .
H10U C109 H10V 108.2 .
C110 C109 H10U 109.7 .
C110 C109 H10V 109.7 .
C109 C110 H11A 109.5 .
C109 C110 H11B 109.5 .
C109 C110 H11C 109.5 .
H11A C110 H11B 109.5 .
H11A C110 H11C 109.5 .
H11B C110 H11C 109.5 .
O109 C111 H11D 111.0 .
O109 C111 H11E 111.0 .
O109 C111 C112 103.6(16) .
H11D C111 H11E 109.0 .
C112 C111 H11D 111.0 .
C112 C111 H11E 111.0 .
C111 C112 H11F 109.5 .
C111 C112 H11G 109.5 .
C111 C112 H11H 109.5 .
H11F C112 H11G 109.5 .
H11F C112 H11H 109.5 .
H11G C112 H11H 109.5 .
Co1 C121 H121 125.2 .
C122 C121 Co1 70.1(3) .
C122 C121 H121 126.0 .
C125 C121 Co1 70.3(3) .
C125 C121 H121 126.0 .
C125 C121 C122 108.0 .
Co1 C122 H122 125.3 .
C121 C122 Co1 70.0(3) .
C121 C122 H122 126.0 .
C123 C122 Co1 70.3(3) .
C123 C122 C121 108.0 .
C123 C122 H122 126.0 .
Co1 C123 H123 125.5 .
C122 C123 Co1 69.8(3) .
C122 C123 H123 126.0 .
C122 C123 C124 108.0 .
C124 C123 Co1 70.2(3) .
C124 C123 H123 126.0 .
Co1 C124 H124 125.6 .
C123 C124 Co1 70.0(3) .
C123 C124 H124 126.0 .
C123 C124 C125 108.0 .
C125 C124 Co1 69.9(3) .
C125 C124 H124 126.0 .
Co1 C125 H125 125.5 .
C121 C125 Co1 69.8(3) .
C121 C125 H125 126.0 .
C124 C125 Co1 70.3(3) .
C124 C125 C121 108.0 .
C124 C125 H125 126.0 .
C55A C54A C50 112(4) .
C55A C54A C56A 111(4) .
C55A C54A C57A 111(4) .
C56A C54A C50 106(3) .
C56A C54A C57A 111(4) .
C57A C54A C50 105(3) .
C54A C55A H55D 109.5 .
C54A C55A H55E 109.5 .
C54A C55A H55F 109.5 .
H55D C55A H55E 109.5 .
H55D C55A H55F 109.5 .
H55E C55A H55F 109.5 .
C54A C56A H56D 109.5 .
C54A C56A H56E 109.5 .
C54A C56A H56F 109.5 .
H56D C56A H56E 109.5 .
H56D C56A H56F 109.5 .
H56E C56A H56F 109.5 .
C54A C57A H57D 109.5 .
C54A C57A H57E 109.5 .
C54A C57A H57F 109.5 .
H57D C57A H57E 109.5 .
H57D C57A H57F 109.5 .
H57E C57A H57F 109.5 .
P201 Co1B P202 93.8(3) .
P201 Co1B P203 90.2(3) .
P203 Co1B P202 91.1(3) .
C221 Co1B P201 157.6(5) .
C221 Co1B P202 103.0(5) .
C221 Co1B P203 104.1(6) .
C221 Co1B C223 67.2(2) .
C221 Co1B C224 66.5(2) .
C221 Co1B C225 39.62(19) .
C222 Co1B P201 123.4(6) .
C222 Co1B P202 142.6(6) .
C222 Co1B P203 92.7(5) .
C222 Co1B C221 40.24(19) .
C222 Co1B C223 40.19(19) .
C222 Co1B C224 66.9(2) .
C222 Co1B C225 66.9(2) .
C223 Co1B P201 90.9(5) .
C223 Co1B P202 150.0(6) .
C223 Co1B P203 118.5(6) .
C223 Co1B C224 39.55(18) .
C223 Co1B C225 66.4(2) .
C224 Co1B P201 93.9(5) .
C224 Co1B P202 110.5(6) .
C224 Co1B P203 157.7(6) .
C225 Co1B P201 128.3(6) .
C225 Co1B P202 87.7(5) .
C225 Co1B P203 141.6(6) .
C225 Co1B C224 39.23(18) .
O201 P201 Co1B 117.1(6) .
O201 P201 O204 110.6(10) .
O201 P201 O205 108.3(9) .
O204 P201 Co1B 92.5(6) .
O204 P201 O205 120.3(9) .
O205 P201 Co1B 107.8(6) .
O202 P202 Co1B 119.1(6) .
O202 P202 O206 112.4(10) .
O202 P202 O207 110.7(8) .
O206 P202 Co1B 111.7(9) .
O206 P202 O207 102.9(9) .
O207 P202 Co1B 97.8(6) .
O203 P203 Co1B 119.1(6) .
O203 P203 O208 109.3(7) .
O203 P203 O209 110.6(10) .
O208 P203 Co1B 101.2(6) .
O209 P203 Co1B 110.1(9) .
O209 P203 O208 105.4(10) .
P201 O201 Gd1 136.7(8) .
P202 O202 Gd1 137.1(8) .
P203 O203 Gd1 132.9(7) .
C201 O204 P201 129.9(13) .
C203 O205 P201 116.0(14) .
C205 O206 P202 120(2) .
C207 O207 P202 102.5(14) .
C209 O208 P203 131.5(9) .
C211 O209 P203 119.3(17) .
O204 C201 H20A 109.8 .
O204 C201 H20B 109.8 .
O204 C201 C202 109.5(15) .
H20A C201 H20B 108.2 .
C202 C201 H20A 109.8 .
C202 C201 H20B 109.8 .
C201 C202 H20C 109.5 .
C201 C202 H20D 109.5 .
C201 C202 H20E 109.5 .
H20C C202 H20D 109.5 .
H20C C202 H20E 109.5 .
H20D C202 H20E 109.5 .
O205 C203 H20F 110.2 .
O205 C203 H20G 110.2 .
O205 C203 C204 107.6(18) .
H20F C203 H20G 108.5 .
C204 C203 H20F 110.2 .
C204 C203 H20G 110.2 .
C203 C204 H20H 109.5 .
C203 C204 H20I 109.5 .
C203 C204 H20J 109.5 .
H20H C204 H20I 109.5 .
H20H C204 H20J 109.5 .
H20I C204 H20J 109.5 .
O206 C205 H20K 110.2 .
O206 C205 H20L 110.2 .
O206 C205 C206 108(2) .
H20K C205 H20L 108.5 .
C206 C205 H20K 110.2 .
C206 C205 H20L 110.2 .
C205 C206 H20M 109.5 .
C205 C206 H20N 109.5 .
C205 C206 H20O 109.5 .
H20M C206 H20N 109.5 .
H20M C206 H20O 109.5 .
H20N C206 H20O 109.5 .
O207 C207 H20P 109.1 .
O207 C207 H20Q 109.1 .
O207 C207 C208 112.6(18) .
H20P C207 H20Q 107.8 .
C208 C207 H20P 109.1 .
C208 C207 H20Q 109.1 .
C207 C208 H20R 109.5 .
C207 C208 H20S 109.5 .
C207 C208 H20T 109.5 .
H20R C208 H20S 109.5 .
H20R C208 H20T 109.5 .
H20S C208 H20T 109.5 .
O208 C209 H20U 109.1 .
O208 C209 H20V 109.1 .
O208 C209 C210 112.4(14) .
H20U C209 H20V 107.9 .
C210 C209 H20U 109.1 .
C210 C209 H20V 109.1 .
C209 C210 H21A 109.5 .
C209 C210 H21B 109.5 .
C209 C210 H21C 109.5 .
H21A C210 H21B 109.5 .
H21A C210 H21C 109.5 .
H21B C210 H21C 109.5 .
O209 C211 H21D 109.2 .
O209 C211 H21E 109.2 .
O209 C211 C212 112(2) .
H21D C211 H21E 107.9 .
C212 C211 H21D 109.2 .
C212 C211 H21E 109.2 .
C211 C212 H21F 109.5 .
C211 C212 H21G 109.5 .
C211 C212 H21H 109.5 .
H21F C212 H21G 109.5 .
H21F C212 H21H 109.5 .
H21G C212 H21H 109.5 .
Co1B C221 H221 126.0 .
C222 C221 Co1B 69.1(4) .
C222 C221 H221 126.0 .
C225 C221 Co1B 71.7(4) .
C225 C221 H221 126.0 .
C225 C221 C222 108.0 .
Co1B C222 H222 124.0 .
C221 C222 Co1B 70.7(4) .
C221 C222 H222 126.0 .
C221 C222 C223 108.0 .
C223 C222 Co1B 70.9(4) .
C223 C222 H222 126.0 .
Co1B C223 H223 125.0 .
C222 C223 Co1B 68.9(4) .
C222 C223 H223 126.0 .
C224 C223 Co1B 71.6(4) .
C224 C223 C222 108.0 .
C224 C223 H223 126.0 .
Co1B C224 H224 126.5 .
C223 C224 Co1B 68.8(4) .
C223 C224 H224 126.0 .
C223 C224 C225 108.0 .
C225 C224 Co1B 70.3(4) .
C225 C224 H224 126.0 .
Co1B C225 H225 126.4 .
C221 C225 Co1B 68.7(4) .
C221 C225 H225 126.0 .
C224 C225 Co1B 70.5(4) .
C224 C225 C221 108.0 .
C224 C225 H225 126.0 .

loop_
_geom_bond_atom_site_label_1
_geom_bond_atom_site_label_2
_geom_bond_distance
_geom_bond_site_symmetry_2
Gd1 N1 2.418(4) .
Gd1 N2 2.427(4) .
Gd1 N3 2.417(4) .
Gd1 N4 2.431(4) .
Gd1 O101 2.306(6) .
Gd1 O102 2.332(5) .
Gd1 O103 2.325(5) .
Gd1 O201 2.326(12) .
Gd1 O202 2.294(11) .
Gd1 O203 2.355(10) .
Si1 C24 1.848(6) .
Si1 C25 1.879(7) .
Si1 C28 1.914(7) .
Si1 C31 1.860(8) .
N1 C1 1.375(6) .
N1 C4 1.381(6) .
N2 C6 1.374(6) .
N2 C9 1.361(6) .
N3 C11 1.362(6) .
N3 C14 1.369(6) .
N4 C16 1.376(6) .
N4 C19 1.361(6) .
C1 C2 1.428(6) .
C1 C20 1.417(6) .
C2 H2 0.9500 .
C2 C3 1.349(7) .
C3 H3 0.9500 .
C3 C4 1.434(7) .
C4 C5 1.413(6) .
C5 C6 1.411(7) .
C5 C34 1.500(6) .
C6 C7 1.452(7) .
C7 H7 0.9500 .
C7 C8 1.343(7) .
C8 H8 0.9500 .
C8 C9 1.451(7) .
C9 C10 1.412(7) .
C10 C11 1.419(7) .
C10 C23 1.437(7) .
C11 C12 1.436(8) .
C12 H12 0.9500 .
C12 C13 1.347(8) .
C13 H13 0.9500 .
C13 C14 1.443(7) .
C14 C15 1.405(7) .
C15 C16 1.411(7) .
C15 C48 1.490(6) .
C16 C17 1.437(6) .
C17 H17 0.9500 .
C17 C18 1.343(7) .
C18 H18 0.9500 .
C18 C19 1.438(6) .
C19 C20 1.414(7) .
C20 C21 1.425(6) .
C21 C22 1.205(7) .
C22 C22 1.367(9) 2_757
C23 C24 1.199(8) .
C25 H25 1.0000 .
C25 C26 1.523(11) .
C25 C27 1.543(9) .
C26 H26A 0.9800 .
C26 H26B 0.9800 .
C26 H26C 0.9800 .
C27 H27A 0.9800 .
C27 H27B 0.9800 .
C27 H27C 0.9800 .
C28 H28 1.0000 .
C28 C29 1.551(10) .
C28 C30 1.528(10) .
C29 H29A 0.9800 .
C29 H29B 0.9800 .
C29 H29C 0.9800 .
C30 H30A 0.9800 .
C30 H30B 0.9800 .
C30 H30C 0.9800 .
C31 H31 1.0000 .
C31 C32 1.520(12) .
C31 C33 1.531(11) .
C32 H32A 0.9800 .
C32 H32B 0.9800 .
C32 H32C 0.9800 .
C33 H33A 0.9800 .
C33 H33B 0.9800 .
C33 H33C 0.9800 .
C34 C35 1.390(7) .
C34 C39 1.391(7) .
C35 H35 0.9500 .
C35 C36 1.396(7) .
C36 C37 1.395(7) .
C36 C40 1.537(7) .
C37 H37 0.9500 .
C37 C38 1.385(7) .
C38 C39 1.389(7) .
C38 C44 1.538(7) .
C39 H39 0.9500 .
C40 C41 1.515(8) .
C40 C42 1.525(9) .
C40 C43 1.516(8) .
C41 H41A 0.9800 .
C41 H41B 0.9800 .
C41 H41C 0.9800 .
C42 H42A 0.9800 .
C42 H42B 0.9800 .
C42 H42C 0.9800 .
C43 H43A 0.9800 .
C43 H43B 0.9800 .
C43 H43C 0.9800 .
C44 C45 1.520(9) .
C44 C46 1.521(8) .
C44 C47 1.528(8) .
C45 H45A 0.9800 .
C45 H45B 0.9800 .
C45 H45C 0.9800 .
C46 H46A 0.9800 .
C46 H46B 0.9800 .
C46 H46C 0.9800 .
C47 H47A 0.9800 .
C47 H47B 0.9800 .
C47 H47C 0.9800 .
C48 C49 1.388(7) .
C48 C53 1.376(7) .
C49 H49 0.9500 .
C49 C50 1.407(7) .
C50 C51 1.390(8) .
C50 C54 1.47(3) .
C50 C54A 1.61(4) .
C51 H51 0.9500 .
C51 C52 1.357(8) .
C52 C53 1.418(7) .
C52 C58 1.556(8) .
C53 H53 0.9500 .
C58 C59 1.529(9) .
C58 C60 1.510(9) .
C58 C61 1.513(10) .
C59 H59A 0.9800 .
C59 H59B 0.9800 .
C59 H59C 0.9800 .
C60 H60A 0.9800 .
C60 H60B 0.9800 .
C60 H60C 0.9800 .
C61 H61A 0.9800 .
C61 H61B 0.9800 .
C61 H61C 0.9800 .
C54 C55 1.53(4) .
C54 C56 1.53(5) .
C54 C57 1.56(4) .
C55 H55A 0.9800 .
C55 H55B 0.9800 .
C55 H55C 0.9800 .
C56 H56A 0.9800 .
C56 H56B 0.9800 .
C56 H56C 0.9800 .
C57 H57A 0.9800 .
C57 H57B 0.9800 .
C57 H57C 0.9800 .
Co1 P101 2.161(4) .
Co1 P102 2.172(4) .
Co1 P103 2.162(4) .
Co1 C121 2.079(7) .
Co1 C122 2.080(7) .
Co1 C123 2.087(7) .
Co1 C124 2.090(7) .
Co1 C125 2.085(7) .
P101 O101 1.509(6) .
P101 O104 1.611(8) .
P101 O105 1.786(11) .
P102 O102 1.498(6) .
P102 O106 1.608(7) .
P102 O107 1.638(8) .
P103 O103 1.493(6) .
P103 O108 1.720(10) .
P103 O109 1.529(10) .
O104 C101 1.449(13) .
O105 C103 1.459(17) .
O106 C105 1.405(12) .
O107 C107 1.412(14) .
O108 C109 1.433(18) .
O109 C111 1.41(2) .
C101 H10A 0.9900 .
C101 H10B 0.9900 .
C101 C102 1.475(14) .
C102 H10C 0.9800 .
C102 H10D 0.9800 .
C102 H10E 0.9800 .
C103 H10F 0.9900 .
C103 H10G 0.9900 .
C103 C104 1.45(2) .
C104 H10H 0.9800 .
C104 H10I 0.9800 .
C104 H10J 0.9800 .
C105 H10K 0.9900 .
C105 H10L 0.9900 .
C105 C106 1.501(14) .
C106 H10M 0.9800 .
C106 H10N 0.9800 .
C106 H10O 0.9800 .
C107 H10P 0.9900 .
C107 H10Q 0.9900 .
C107 C108 1.590(15) .
C108 H10R 0.9800 .
C108 H10S 0.9800 .
C108 H10T 0.9800 .
C109 H10U 0.9900 .
C109 H10V 0.9900 .
C109 C110 1.455(16) .
C110 H11A 0.9800 .
C110 H11B 0.9800 .
C110 H11C 0.9800 .
C111 H11D 0.9900 .
C111 H11E 0.9900 .
C111 C112 1.53(2) .
C112 H11F 0.9800 .
C112 H11G 0.9800 .
C112 H11H 0.9800 .
C121 H121 0.9500 .
C121 C122 1.4200 .
C121 C125 1.4200 .
C122 H122 0.9500 .
C122 C123 1.4200 .
C123 H123 0.9500 .
C123 C124 1.4200 .
C124 H124 0.9500 .
C124 C125 1.4200 .
C125 H125 0.9500 .
C54A C55A 1.47(6) .
C54A C56A 1.49(6) .
C54A C57A 1.51(7) .
C55A H55D 0.9800 .
C55A H55E 0.9800 .
C55A H55F 0.9800 .
C56A H56D 0.9800 .
C56A H56E 0.9800 .
C56A H56F 0.9800 .
C57A H57D 0.9800 .
C57A H57E 0.9800 .
C57A H57F 0.9800 .
Co1B P201 2.135(8) .
Co1B P202 2.179(8) .
Co1B P203 2.163(8) .
Co1B C221 2.075(11) .
Co1B C222 2.053(11) .
Co1B C223 2.079(11) .
Co1B C224 2.117(11) .
Co1B C225 2.114(11) .
P201 O201 1.502(11) .
P201 O204 1.618(14) .
P201 O205 1.713(15) .
P202 O202 1.490(11) .
P202 O206 1.571(14) .
P202 O207 1.817(14) .
P203 O203 1.523(10) .
P203 O208 1.555(11) .
P203 O209 1.548(15) .
O204 C201 1.406(19) .
O205 C203 1.450(19) .
O206 C205 1.40(2) .
O207 C207 1.38(2) .
O208 C209 1.417(18) .
O209 C211 1.40(2) .
C201 H20A 0.9900 .
C201 H20B 0.9900 .
C201 C202 1.460(19) .
C202 H20C 0.9800 .
C202 H20D 0.9800 .
C202 H20E 0.9800 .
C203 H20F 0.9900 .
C203 H20G 0.9900 .
C203 C204 1.47(3) .
C204 H20H 0.9800 .
C204 H20I 0.9800 .
C204 H20J 0.9800 .
C205 H20K 0.9900 .
C205 H20L 0.9900 .
C205 C206 1.51(2) .
C206 H20M 0.9800 .
C206 H20N 0.9800 .
C206 H20O 0.9800 .
C207 H20P 0.9900 .
C207 H20Q 0.9900 .
C207 C208 1.56(2) .
C208 H20R 0.9800 .
C208 H20S 0.9800 .
C208 H20T 0.9800 .
C209 H20U 0.9900 .
C209 H20V 0.9900 .
C209 C210 1.455(18) .
C210 H21A 0.9800 .
C210 H21B 0.9800 .
C210 H21C 0.9800 .
C211 H21D 0.9900 .
C211 H21E 0.9900 .
C211 C212 1.48(2) .
C212 H21F 0.9800 .
C212 H21G 0.9800 .
C212 H21H 0.9800 .
C221 H221 1.0000 .
C221 C222 1.4200 .
C221 C225 1.4200 .
C222 H222 0.9500 .
C222 C223 1.4200 .
C223 H223 0.9500 .
C223 C224 1.4200 .
C224 H224 0.9500 .
C224 C225 1.4200 .
C225 H225 0.9500 .

loop_
_geom_torsion_atom_site_label_1
_geom_torsion_atom_site_label_2
_geom_torsion_atom_site_label_3
_geom_torsion_atom_site_label_4
_geom_torsion
Gd1 N1 C1 C2 -147.4(3)
Gd1 N1 C1 C20 35.1(6)
Gd1 N1 C4 C3 146.7(3)
Gd1 N1 C4 C5 -34.4(6)
Gd1 N2 C6 C5 26.2(7)
Gd1 N2 C6 C7 -157.2(3)
Gd1 N2 C9 C8 156.9(3)
Gd1 N2 C9 C10 -26.2(7)
Gd1 N3 C11 C10 31.6(8)
Gd1 N3 C11 C12 -154.3(4)
Gd1 N3 C14 C13 154.2(4)
Gd1 N3 C14 C15 -29.1(8)
Gd1 N4 C16 C15 32.8(7)
Gd1 N4 C16 C17 -149.8(3)
Gd1 N4 C19 C18 150.4(3)
Gd1 N4 C19 C20 -32.2(7)
N1 C1 C2 C3 -1.3(6)
N1 C1 C20 C19 1.6(8)
N1 C1 C20 C21 177.5(5)
N1 C4 C5 C6 -4.2(8)
N1 C4 C5 C34 177.9(4)
N2 C6 C7 C8 -0.1(6)
N2 C9 C10 C11 -8.8(9)
N2 C9 C10 C23 173.5(5)
N3 C11 C12 C13 -1.3(8)
N3 C14 C15 C16 -5.0(9)
N3 C14 C15 C48 178.6(5)
N4 C16 C17 C18 -1.6(6)
N4 C19 C20 C1 -2.9(8)
N4 C19 C20 C21 -178.9(5)
C1 N1 C4 C3 -3.3(5)
C1 N1 C4 C5 175.6(5)
C1 C2 C3 C4 -0.8(5)
C2 C1 C20 C19 -175.5(5)
C2 C1 C20 C21 0.4(7)
C2 C3 C4 N1 2.6(6)
C2 C3 C4 C5 -176.3(5)
C3 C4 C5 C6 174.5(5)
C3 C4 C5 C34 -3.4(7)
C4 N1 C1 C2 2.9(5)
C4 N1 C1 C20 -174.6(5)
C4 C5 C6 N2 8.6(8)
C4 C5 C6 C7 -167.4(5)
C4 C5 C34 C35 -108.6(5)
C4 C5 C34 C39 67.9(6)
C5 C6 C7 C8 176.5(5)
C5 C34 C35 C36 175.3(4)
C5 C34 C39 C38 -176.3(4)
C6 N2 C9 C8 -0.7(6)
C6 N2 C9 C10 176.2(5)
C6 C5 C34 C35 73.3(6)
C6 C5 C34 C39 -110.2(5)
C6 C7 C8 C9 -0.3(6)
C7 C8 C9 N2 0.6(6)
C7 C8 C9 C10 -176.3(5)
C8 C9 C10 C11 167.6(6)
C8 C9 C10 C23 -10.0(8)
C9 N2 C6 C5 -176.1(5)
C9 N2 C6 C7 0.5(5)
C9 C10 C11 N3 5.9(10)
C9 C10 C11 C12 -167.5(6)
C10 C11 C12 C13 173.0(6)
C11 N3 C14 C13 -1.5(6)
C11 N3 C14 C15 175.2(5)
C11 C12 C13 C14 0.3(8)
C12 C13 C14 N3 0.7(7)
C12 C13 C14 C15 -176.0(6)
C13 C14 C15 C16 171.1(6)
C13 C14 C15 C48 -5.2(8)
C14 N3 C11 C10 -172.4(6)
C14 N3 C11 C12 1.7(6)
C14 C15 C16 N4 2.8(9)
C14 C15 C16 C17 -174.1(5)
C14 C15 C48 C49 111.7(6)
C14 C15 C48 C53 -68.3(7)
C15 C16 C17 C18 175.8(5)
C15 C48 C49 C50 178.3(5)
C15 C48 C53 C52 -179.6(5)
C16 N4 C19 C18 -2.2(6)
C16 N4 C19 C20 175.2(5)
C16 C15 C48 C49 -64.9(7)
C16 C15 C48 C53 115.0(6)
C16 C17 C18 C19 0.2(6)
C17 C18 C19 N4 1.3(6)
C17 C18 C19 C20 -176.2(5)
C18 C19 C20 C1 174.1(5)
C18 C19 C20 C21 -1.8(7)
C19 N4 C16 C15 -175.1(5)
C19 N4 C16 C17 2.3(5)
C20 C1 C2 C3 176.1(5)
C23 C10 C11 N3 -176.4(5)
C23 C10 C11 C12 10.2(9)
C24 Si1 C25 C26 64.3(6)
C24 Si1 C25 C27 -167.8(6)
C24 Si1 C31 C32 -52.7(7)
C24 Si1 C31 C33 69.6(6)
C25 Si1 C24 C23 -127(3)
C25 Si1 C31 C32 -169.9(6)
C25 Si1 C31 C33 -47.6(7)
C28 Si1 C24 C23 -10(3)
C28 Si1 C25 C26 -48.3(6)
C28 Si1 C25 C27 79.6(6)
C28 Si1 C31 C32 63.2(7)
C28 Si1 C31 C33 -174.5(5)
C31 Si1 C24 C23 115(3)
C31 Si1 C25 C26 -178.3(5)
C31 Si1 C25 C27 -50.4(7)
C34 C5 C6 N2 -173.5(4)
C34 C5 C6 C7 10.5(7)
C34 C35 C36 C37 1.8(7)
C34 C35 C36 C40 -177.2(5)
C35 C34 C39 C38 0.1(7)
C35 C36 C37 C38 -1.3(8)
C35 C36 C40 C41 3.1(8)
C35 C36 C40 C42 121.9(6)
C35 C36 C40 C43 -118.2(6)
C36 C37 C38 C39 0.3(8)
C36 C37 C38 C44 -178.8(5)
C37 C36 C40 C41 -175.8(5)
C37 C36 C40 C42 -57.1(7)
C37 C36 C40 C43 62.8(7)
C37 C38 C39 C34 0.3(7)
C37 C38 C44 C45 55.2(7)
C37 C38 C44 C46 -65.2(7)
C37 C38 C44 C47 175.6(5)
C39 C34 C35 C36 -1.2(7)
C39 C38 C44 C45 -123.8(6)
C39 C38 C44 C46 115.8(6)
C39 C38 C44 C47 -3.4(7)
C40 C36 C37 C38 177.7(5)
C44 C38 C39 C34 179.4(5)
C48 C15 C16 N4 179.1(5)
C48 C15 C16 C17 2.2(8)
C48 C49 C50 C51 0.8(8)
C48 C49 C50 C54 -176(2)
C48 C49 C50 C54A -177(3)
C49 C48 C53 C52 0.4(8)
C49 C50 C51 C52 1.3(8)
C49 C50 C54 C55 50(4)
C49 C50 C54 C56 -69(3)
C49 C50 C54 C57 168.3(18)
C49 C50 C54A C55A -9(5)
C49 C50 C54A C56A -131(3)
C49 C50 C54A C57A 111(3)
C50 C51 C52 C53 -2.6(8)
C50 C51 C52 C58 178.9(5)
C51 C50 C54 C55 -127(2)
C51 C50 C54 C56 115(2)
C51 C50 C54 C57 -9(4)
C51 C50 C54A C55A 174(2)
C51 C50 C54A C56A 52(5)
C51 C50 C54A C57A -66(4)
C51 C52 C53 C48 1.7(8)
C51 C52 C58 C59 -62.3(7)
C51 C52 C58 C60 57.0(8)
C51 C52 C58 C61 178.5(6)
C53 C48 C49 C50 -1.6(8)
C53 C52 C58 C59 119.2(6)
C53 C52 C58 C60 -121.5(6)
C53 C52 C58 C61 0.0(8)
C58 C52 C53 C48 -179.7(5)
C54 C50 C51 C52 178(2)
Co1 P101 O101 Gd1 28.3(7)
Co1 P101 O104 C101 -123.7(10)
Co1 P101 O105 C103 -174.6(9)
Co1 P102 O102 Gd1 15.1(6)
Co1 P102 O106 C105 -97.2(9)
Co1 P102 O107 C107 179.9(7)
Co1 P103 O103 Gd1 26.9(7)
Co1 P103 O108 C109 -171.4(9)
Co1 P103 O109 C111 88.6(12)
Co1 C121 C122 C123 -60.3(3)
Co1 C121 C125 C124 60.2(3)
Co1 C122 C123 C124 -60.1(3)
Co1 C123 C124 C125 -59.9(3)
Co1 C124 C125 C121 -59.9(3)
P101 O104 C101 C102 -169.8(10)
P101 O105 C103 C104 -149.2(12)
P102 O106 C105 C106 -139.5(8)
P102 O107 C107 C108 -94.7(9)
P103 O108 C109 C110 -113.0(12)
P103 O109 C111 C112 -172.4(13)
O101 P101 O104 C101 8.1(12)
O101 P101 O105 C103 58.5(11)
O102 P102 O106 C105 36.5(10)
O102 P102 O107 C107 52.1(9)
O103 P103 O108 C109 -45.9(10)
O103 P103 O109 C111 -60.0(13)
O104 P101 O101 Gd1 -99.0(7)
O104 P101 O105 C103 -53.3(11)
O105 P101 O101 Gd1 148.3(7)
O105 P101 O104 C101 116.2(11)
O106 P102 O102 Gd1 -115.9(5)
O106 P102 O107 C107 -62.1(8)
O107 P102 O102 Gd1 135.3(5)
O107 P102 O106 C105 150.3(9)
O108 P103 O103 Gd1 -87.2(6)
O108 P103 O109 C111 -168.3(13)
O109 P103 O103 Gd1 176.0(6)
O109 P103 O108 C109 67.6(10)
C121 C122 C123 Co1 60.1(3)
C121 C122 C123 C124 0.0
C122 C121 C125 Co1 -60.2(3)
C122 C121 C125 C124 0.0
C122 C123 C124 Co1 59.9(3)
C122 C123 C124 C125 0.0
C123 C124 C125 Co1 59.9(3)
C123 C124 C125 C121 0.0
C125 C121 C122 Co1 60.3(3)
C125 C121 C122 C123 0.0
C54A C50 C51 C52 179(3)
Co1B P201 O201 Gd1 -31.7(18)
Co1B P201 O204 C201 -155.7(18)
Co1B P201 O205 C203 170.2(17)
Co1B P202 O202 Gd1 -19.5(15)
Co1B P202 O206 C205 -87(2)
Co1B P202 O207 C207 -171.5(13)
Co1B P203 O203 Gd1 -30.2(12)
Co1B P203 O208 C209 -134.9(18)
Co1B P203 O209 C211 165(2)
Co1B C221 C222 C223 -61.4(4)
Co1B C221 C225 C224 59.8(4)
Co1B C222 C223 C224 -61.3(4)
Co1B C223 C224 C225 -59.6(4)
Co1B C224 C225 C221 -58.6(4)
P201 O204 C201 C202 -34(3)
P201 O205 C203 C204 -176.4(19)
P202 O206 C205 C206 -86(3)
P202 O207 C207 C208 153.4(17)
P203 O208 C209 C210 -174.5(18)
P203 O209 C211 C212 147(2)
O201 P201 O204 C201 -35(2)
O201 P201 O205 C203 43(2)
O202 P202 O206 C205 50(3)
O202 P202 O207 C207 63.2(15)
O203 P203 O208 C209 -9(2)
O203 P203 O209 C211 31(2)
O204 P201 O201 Gd1 -135.8(14)
O204 P201 O205 C203 -85.9(19)
O205 P201 O201 Gd1 90.4(16)
O205 P201 O204 C201 92.0(19)
O206 P202 O202 Gd1 -152.9(13)
O206 P202 O207 C207 -57.1(16)
O207 P202 O202 Gd1 92.7(13)
O207 P202 O206 C205 169(2)
O208 P203 O203 Gd1 -145.7(9)
O208 P203 O209 C211 -87(2)
O209 P203 O203 Gd1 98.7(13)
O209 P203 O208 C209 110(2)
C221 C222 C223 Co1B 61.3(4)
C221 C222 C223 C224 0.0
C222 C221 C225 Co1B -59.8(4)
C222 C221 C225 C224 0.0
C222 C223 C224 Co1B 59.6(4)
C222 C223 C224 C225 0.0
C223 C224 C225 Co1B 58.6(4)
C223 C224 C225 C221 0.0
C225 C221 C222 Co1B 61.4(4)
C225 C221 C222 C223 0.0
